data_4303412
loop_
_publ_author_name
'E. Carolina Sa\~nudo'
'Thomas B. Faust'
'Christopher A. Muryn'
'Robin G. Pritchard'
'Grigore A. Timco'
'Richard E. P. Winpenny'

_publ_section_title
;
Proton NMR Study of Cr-Co Heterometallic Wheel Complexes
;
_journal_name_full 'Inorganic Chemistry'
_journal_page_first 9811
_journal_page_last 9818
_journal_paper_doi 10.1021/ic901418z
_journal_volume 48
_journal_year 2009
_chemical_formula_sum 'C84 H154 Co Cr7 F8 N O33'
_chemical_formula_weight 2281.01
_chemical_name_systematic
; 
 ? 
;
_space_group_IT_number 15
_symmetry_cell_setting monoclinic
_symmetry_space_group_name_Hall '-C 2yc'
_symmetry_space_group_name_H-M 'C 1 2/c 1'
_atom_sites_solution_hydrogens geom
_atom_sites_solution_primary direct
_atom_sites_solution_secondary difmap
_audit_creation_method SHELXL-97
_cell_angle_alpha 90.00
_cell_angle_beta 114.491(4)
_cell_angle_gamma 90.00
_cell_formula_units_Z 8
_cell_length_a 45.120(2)
_cell_length_b 16.3843(3)
_cell_length_c 35.0977(10)
_cell_measurement_reflns_used 24701
_cell_measurement_temperature 100(2)
_cell_measurement_theta_max 28.4331
_cell_measurement_theta_min 2.6649
_cell_volume 23611.8(15)
_computing_cell_refinement
;
CrysAlis RED, Oxford Diffraction Ltd.,
Version 1.171.28cycle4 beta (release 11-11-2005 CrysAlis171 .NET)
(compiled Nov 11 2005,15:50:43)
;
_computing_data_collection
;
CrysAlis CCD, Oxford Diffraction Ltd.,
Version 1.171.28cycle4 beta (release 11-11-2005 CrysAlis171 .NET)
(compiled Nov 11 2005,15:50:43)
;
_computing_data_reduction
;
CrysAlis RED, Oxford Diffraction Ltd.,
Version 1.171.28cycle4 beta (release 11-11-2005 CrysAlis171 .NET)
(compiled Nov 11 2005,15:50:43)
;
_computing_molecular_graphics 'SHELXL-97 (Sheldrick, 1997)'
_computing_publication_material 'SHELXL-97 (Sheldrick, 1997)'
_computing_structure_refinement 'SHELXL-97 (Sheldrick, 1997)'
_computing_structure_solution 'SHELXS-97 (Sheldrick, 1990)'
_diffrn_ambient_temperature 100(2)
_diffrn_detector_area_resol_mean 8.3367
_diffrn_measured_fraction_theta_full 0.980
_diffrn_measured_fraction_theta_max 0.980
_diffrn_measurement_device_type 'Oxford Diffraction XCalibur 2'
_diffrn_measurement_method 'phi and omega'
_diffrn_radiation_monochromator graphite
_diffrn_radiation_source 'Enhance (Mo) X-ray Source'
_diffrn_radiation_type MoK\a
_diffrn_radiation_wavelength 0.71073
_diffrn_reflns_av_R_equivalents 0.0417
_diffrn_reflns_av_sigmaI/netI 0.0825
_diffrn_reflns_limit_h_max 56
_diffrn_reflns_limit_h_min -43
_diffrn_reflns_limit_k_max 11
_diffrn_reflns_limit_k_min -20
_diffrn_reflns_limit_l_max 43
_diffrn_reflns_limit_l_min -43
_diffrn_reflns_number 54857
_diffrn_reflns_theta_full 26.37
_diffrn_reflns_theta_max 26.37
_diffrn_reflns_theta_min 3.72
_exptl_absorpt_coefficient_mu 0.835
_exptl_absorpt_correction_T_max 0.9212
_exptl_absorpt_correction_T_min 0.7878
_exptl_absorpt_correction_type multi-scan
_exptl_absorpt_process_details
;
CrysAlis RED, Oxford Diffraction Ltd.,
Version 1.171.31.5 (release 28-08-2006 CrysAlis171 .NET)
(compiled Aug 28 2006,13:05:05)
Empirical absorption correction using spherical harmonics,
 implemented in SCALE3 ABSPACK scaling algorithm.
;
_exptl_crystal_colour Green
_exptl_crystal_density_diffrn 1.283
_exptl_crystal_density_method 'not measured'
_exptl_crystal_description Block
_exptl_crystal_F_000 9568
_exptl_crystal_size_max 0.30
_exptl_crystal_size_mid 0.20
_exptl_crystal_size_min 0.10
_refine_diff_density_max 1.379
_refine_diff_density_min -0.754
_refine_diff_density_rms 0.088
_refine_ls_extinction_method none
_refine_ls_goodness_of_fit_ref 1.013
_refine_ls_hydrogen_treatment constr
_refine_ls_matrix_type full
_refine_ls_number_parameters 1255
_refine_ls_number_reflns 23656
_refine_ls_number_restraints 0
_refine_ls_restrained_S_all 1.013
_refine_ls_R_factor_all 0.0990
_refine_ls_R_factor_gt 0.0598
_refine_ls_shift/su_max 0.002
_refine_ls_shift/su_mean 0.000
_refine_ls_structure_factor_coef Fsqd
_refine_ls_weighting_details 'calc w=1/[\s^2^(Fo^2^)+(0.0612P)^2^+89.6440P] where P=(Fo^2^+2Fc^2^)/3'
_refine_ls_weighting_scheme calc
_refine_ls_wR_factor_gt 0.1303
_refine_ls_wR_factor_ref 0.1453
_reflns_number_gt 15906
_reflns_number_total 23656
_reflns_threshold_expression >2sigma(I)
_cod_data_source_file ic901418z_si_001_2.cif
_cod_data_source_block morpholineCr7Co-5
_cod_depositor_comments
;
The following automatic conversions were performed:
'_symmetry_cell_setting' value 'Monoclinic' changed to 'monoclinic'
according to '/home/saulius/struct/CIF-dictionaries/cif_core.dic'
dictionary named 'cif_core.dic' version 2.4.1 from 2010-06-29.

Automatic conversion script
Id: cif_fix_enum 1527 2010-12-29 10:47:43Z saulius 
;
_cod_original_cell_volume 23611.8(13)
_cod_database_code 4303412

loop_
_symmetry_equiv_pos_as_xyz
'x, y, z'
'-x, y, -z+1/2'
'x+1/2, y+1/2, z'
'-x+1/2, y+1/2, -z+1/2'
'-x, -y, -z'
'x, -y, z-1/2'
'-x+1/2, -y+1/2, -z'
'x+1/2, -y+1/2, z-1/2'

loop_
_atom_site_label
_atom_site_type_symbol
_atom_site_fract_x
_atom_site_fract_y
_atom_site_fract_z
_atom_site_U_iso_or_equiv
_atom_site_adp_type
_atom_site_occupancy
_atom_site_symmetry_multiplicity
_atom_site_calc_flag
_atom_site_refinement_flags
_atom_site_disorder_assembly
_atom_site_disorder_group
O10 O 0.09688(7) 0.21538(18) 0.34993(8) 0.0245(7) Uani 1 1 d . . .
Cr1 Cr 0.165255(14) 0.52122(4) 0.587976(17) 0.01155(13) Uani 1 1 d . . .
Co2 Co 0.143345(13) 0.52673(4) 0.481523(17) 0.02168(14) Uani 1 1 d . . .
Cr3 Cr 0.101862(15) 0.39454(4) 0.402434(18) 0.01445(14) Uani 1 1 d . . .
Cr4 Cr 0.090035(15) 0.18893(4) 0.399540(18) 0.01598(14) Uani 1 1 d . . .
Cr5 Cr 0.084136(16) 0.05484(4) 0.469490(19) 0.01739(15) Uani 1 1 d . . .
Cr6 Cr 0.109100(16) 0.05152(4) 0.575211(19) 0.02005(15) Uani 1 1 d . . .
Cr7 Cr 0.137929(16) 0.18899(4) 0.654788(18) 0.01737(15) Uani 1 1 d . . .
Cr8 Cr 0.156697(16) 0.39058(4) 0.658297(19) 0.01843(15) Uani 1 1 d . . .
F1 F 0.16098(5) 0.46473(13) 0.53707(6) 0.0184(5) Uani 1 1 d . . .
F2 F 0.11458(5) 0.42877(13) 0.45858(6) 0.0172(5) Uani 1 1 d . . .
F3 F 0.11365(5) 0.28472(13) 0.42634(6) 0.0173(5) Uani 1 1 d . . .
F4 F 0.08482(5) 0.16412(13) 0.45013(6) 0.0168(5) Uani 1 1 d . . .
F5 F 0.11305(5) 0.08875(13) 0.52551(6) 0.0179(5) Uani 1 1 d . . .
F6 F 0.11415(5) 0.16165(13) 0.59650(6) 0.0161(5) Uani 1 1 d . . .
F7 F 0.15610(5) 0.28050(13) 0.63801(6) 0.0160(5) Uani 1 1 d . . .
F8 F 0.14550(5) 0.42573(13) 0.60244(6) 0.0197(5) Uani 1 1 d . . .
O1 O 0.18778(7) 0.61280(17) 0.57563(8) 0.0244(7) Uani 1 1 d . . .
O2 O 0.17518(7) 0.61608(18) 0.50704(9) 0.0272(7) Uani 1 1 d . . .
O3 O 0.11985(7) 0.56041(17) 0.56085(8) 0.0220(6) Uani 1 1 d . . .
O4 O 0.10603(7) 0.56914(18) 0.49225(8) 0.0232(6) Uani 1 1 d . . .
O5 O 0.17661(7) 0.4685(2) 0.46631(9) 0.0275(7) Uani 1 1 d . . .
O6 O 0.14581(7) 0.41081(18) 0.40478(8) 0.0228(6) Uani 1 1 d . . .
O7 O 0.12553(7) 0.58477(18) 0.42596(9) 0.0288(7) Uani 1 1 d . . .
O8 O 0.08877(7) 0.50300(18) 0.37900(8) 0.0247(7) Uani 1 1 d . . .
O9 O 0.09026(7) 0.35166(17) 0.34542(8) 0.0229(6) Uani 1 1 d . . .
O11 O 0.05692(6) 0.37695(17) 0.39681(8) 0.0215(6) Uani 1 1 d . . .
O12 O 0.04793(6) 0.24520(17) 0.37807(8) 0.0198(6) Uani 1 1 d . . .
O13 O 0.13127(7) 0.12789(17) 0.42119(9) 0.0231(6) Uani 1 1 d . . .
O14 O 0.12166(7) 0.02646(18) 0.45751(9) 0.0264(7) Uani 1 1 d . . .
O15 O 0.06668(7) 0.09165(17) 0.36973(8) 0.0240(7) Uani 1 1 d . . .
O16 O 0.05364(7) 0.01800(19) 0.41401(9) 0.0290(7) Uani 1 1 d . . .
O17 O 0.08429(8) -0.05757(18) 0.48718(9) 0.0289(7) Uani 1 1 d . . .
O18 O 0.10655(9) -0.06084(18) 0.55658(9) 0.0425(9) Uani 1 1 d . . .
O19 O 0.04657(6) 0.08605(19) 0.48035(8) 0.0246(7) Uani 1 1 d . . .
O20 O 0.06261(7) 0.0700(2) 0.54902(9) 0.0289(7) Uani 1 1 d . . .
O21 O 0.15638(8) 0.0367(2) 0.60319(9) 0.0378(9) Uani 1 1 d . . .
O22 O 0.17475(7) 0.12137(18) 0.65750(9) 0.0269(7) Uani 1 1 d . . .
O23 O 0.10391(9) 0.0068(2) 0.62340(9) 0.0447(10) Uani 1 1 d . . .
O24 O 0.12053(9) 0.09720(19) 0.67440(9) 0.0349(8) Uani 1 1 d . . .
O25 O 0.16302(8) 0.21615(18) 0.71351(8) 0.0330(8) Uani 1 1 d . . .
O26 O 0.16908(8) 0.35074(18) 0.71561(9) 0.0285(7) Uani 1 1 d . . .
O27 O 0.10110(7) 0.25164(18) 0.65423(10) 0.0288(7) Uani 1 1 d . . .
O28 O 0.11054(7) 0.38373(18) 0.64788(10) 0.0295(7) Uani 1 1 d . . .
O29 O 0.20353(7) 0.39858(18) 0.67091(8) 0.0243(7) Uani 1 1 d . . .
O30 O 0.20861(7) 0.4672(2) 0.61871(8) 0.0283(7) Uani 1 1 d . . .
O31 O 0.15619(8) 0.50006(18) 0.67956(9) 0.0315(8) Uani 1 1 d . . .
O32 O 0.16997(8) 0.58192(17) 0.63892(9) 0.0269(7) Uani 1 1 d . . .
C1 C 0.19160(9) 0.6374(3) 0.54391(12) 0.0183(8) Uani 1 1 d . . .
C2 C 0.22010(10) 0.6964(3) 0.55263(16) 0.0328(11) Uani 1 1 d . . .
C3 C 0.21375(13) 0.7501(3) 0.51427(18) 0.0466(14) Uani 1 1 d . . .
H3A H 0.2104 0.7153 0.4901 0.070 Uiso 1 1 calc R . .
H3B H 0.2325 0.7858 0.5200 0.070 Uiso 1 1 calc R . .
H3C H 0.1943 0.7833 0.5082 0.070 Uiso 1 1 calc R . .
C4 C 0.24989(13) 0.6415(4) 0.5613(3) 0.086(3) Uani 1 1 d . . .
H4A H 0.2532 0.6054 0.5850 0.130 Uiso 1 1 calc R . .
H4B H 0.2693 0.6756 0.5680 0.130 Uiso 1 1 calc R . .
H4C H 0.2462 0.6085 0.5364 0.130 Uiso 1 1 calc R . .
C5 C 0.22543(16) 0.7492(4) 0.59048(18) 0.068(2) Uani 1 1 d . . .
H5A H 0.2069 0.7864 0.5838 0.101 Uiso 1 1 calc R . .
H5B H 0.2455 0.7810 0.5980 0.101 Uiso 1 1 calc R . .
H5C H 0.2273 0.7143 0.6141 0.101 Uiso 1 1 calc R . .
C6 C 0.09928(9) 0.5586(2) 0.52303(13) 0.0179(8) Uani 1 1 d . . .
C7 C 0.06430(11) 0.5380(3) 0.51496(16) 0.0312(11) Uani 1 1 d . . .
C8 C 0.05467(14) 0.5753(4) 0.5475(2) 0.0624(19) Uani 1 1 d . . .
H8A H 0.0689 0.5543 0.5753 0.094 Uiso 1 1 calc R . .
H8B H 0.0320 0.5610 0.5413 0.094 Uiso 1 1 calc R . .
H8C H 0.0568 0.6348 0.5472 0.094 Uiso 1 1 calc R . .
C9 C 0.06377(12) 0.4442(3) 0.51790(17) 0.0372(12) Uani 1 1 d . . .
H9A H 0.0695 0.4201 0.4963 0.056 Uiso 1 1 calc R . .
H9B H 0.0419 0.4261 0.5136 0.056 Uiso 1 1 calc R . .
H9C H 0.0795 0.4266 0.5456 0.056 Uiso 1 1 calc R . .
C10 C 0.04061(12) 0.5633(4) 0.4710(2) 0.0606(18) Uani 1 1 d . . .
H10A H 0.0402 0.6230 0.4688 0.091 Uiso 1 1 calc R . .
H10B H 0.0187 0.5434 0.4656 0.091 Uiso 1 1 calc R . .
H10C H 0.0476 0.5399 0.4504 0.091 Uiso 1 1 calc R . .
C11 C 0.17199(10) 0.4426(3) 0.43087(13) 0.0278(10) Uani 1 1 d . . .
C12 C 0.20001(14) 0.4510(5) 0.41730(19) 0.070(2) Uani 1 1 d . . .
C13 C 0.1890(2) 0.4414(8) 0.3718(3) 0.162(6) Uani 1 1 d . . .
H13A H 0.2049 0.4663 0.3631 0.244 Uiso 1 1 calc R . .
H13B H 0.1679 0.4684 0.3574 0.244 Uiso 1 1 calc R . .
H13C H 0.1868 0.3833 0.3647 0.244 Uiso 1 1 calc R . .
C14 C 0.2272(2) 0.4036(7) 0.4443(4) 0.165(6) Uani 1 1 d . . .
H14A H 0.2235 0.3461 0.4360 0.248 Uiso 1 1 calc R . .
H14B H 0.2296 0.4093 0.4732 0.248 Uiso 1 1 calc R . .
H14C H 0.2470 0.4228 0.4421 0.248 Uiso 1 1 calc R . .
C15 C 0.2124(2) 0.5420(6) 0.4260(3) 0.113(3) Uani 1 1 d . . .
H15A H 0.2163 0.5569 0.4548 0.169 Uiso 1 1 calc R . .
H15B H 0.1959 0.5784 0.4064 0.169 Uiso 1 1 calc R . .
H15C H 0.2327 0.5472 0.4224 0.169 Uiso 1 1 calc R . .
C16 C 0.10235(11) 0.5716(3) 0.39159(13) 0.0246(10) Uani 1 1 d . . .
C17 C 0.08807(13) 0.6433(3) 0.36095(15) 0.0388(12) Uani 1 1 d . . .
C18 C 0.1093(2) 0.7186(4) 0.3775(2) 0.081(2) Uani 1 1 d . . .
H18A H 0.1313 0.7074 0.3795 0.121 Uiso 1 1 calc R . .
H18B H 0.1105 0.7323 0.4053 0.121 Uiso 1 1 calc R . .
H18C H 0.0998 0.7645 0.3584 0.121 Uiso 1 1 calc R . .
C19 C 0.05427(18) 0.6591(5) 0.3594(3) 0.091(3) Uani 1 1 d . . .
H19A H 0.0440 0.7043 0.3402 0.136 Uiso 1 1 calc R . .
H19B H 0.0562 0.6734 0.3875 0.136 Uiso 1 1 calc R . .
H19C H 0.0409 0.6099 0.3497 0.136 Uiso 1 1 calc R . .
C20 C 0.0862(2) 0.6186(4) 0.31891(19) 0.093(3) Uani 1 1 d . . .
H20A H 0.0759 0.6623 0.2987 0.139 Uiso 1 1 calc R . .
H20B H 0.0732 0.5686 0.3097 0.139 Uiso 1 1 calc R . .
H20C H 0.1082 0.6086 0.3209 0.139 Uiso 1 1 calc R . .
C21 C 0.09391(10) 0.2833(3) 0.33144(12) 0.0217(9) Uani 1 1 d . . .
C22 C 0.09499(13) 0.2790(3) 0.28872(13) 0.0351(12) Uani 1 1 d . . .
C23 C 0.06675(17) 0.2249(4) 0.26094(16) 0.068(2) Uani 1 1 d . . .
H23A H 0.0696 0.1700 0.2730 0.102 Uiso 1 1 calc R . .
H23B H 0.0664 0.2219 0.2329 0.102 Uiso 1 1 calc R . .
H23C H 0.0462 0.2481 0.2591 0.102 Uiso 1 1 calc R . .
C24 C 0.12789(15) 0.2401(4) 0.29526(18) 0.0528(16) Uani 1 1 d . . .
H24A H 0.1457 0.2740 0.3145 0.079 Uiso 1 1 calc R . .
H24B H 0.1295 0.2363 0.2683 0.079 Uiso 1 1 calc R . .
H24C H 0.1294 0.1854 0.3072 0.079 Uiso 1 1 calc R . .
C25 C 0.09233(15) 0.3648(3) 0.27003(15) 0.0470(14) Uani 1 1 d . . .
H25A H 0.0716 0.3895 0.2666 0.071 Uiso 1 1 calc R . .
H25B H 0.0933 0.3610 0.2427 0.071 Uiso 1 1 calc R . .
H25C H 0.1104 0.3986 0.2889 0.071 Uiso 1 1 calc R . .
C26 C 0.03872(9) 0.3165(3) 0.38261(11) 0.0180(8) Uani 1 1 d . . .
C27 C 0.00241(10) 0.3302(3) 0.36831(15) 0.0322(11) Uani 1 1 d . . .
C28 C -0.00799(15) 0.3843(4) 0.3290(2) 0.079(2) Uani 1 1 d . . .
H28A H 0.0028 0.4376 0.3367 0.119 Uiso 1 1 calc R . .
H28B H -0.0317 0.3919 0.3169 0.119 Uiso 1 1 calc R . .
H28C H -0.0017 0.3580 0.3084 0.119 Uiso 1 1 calc R . .
C29 C -0.00379(16) 0.3745(6) 0.4016(3) 0.111(4) Uani 1 1 d . . .
H29A H 0.0034 0.3406 0.4268 0.167 Uiso 1 1 calc R . .
H29B H -0.0271 0.3859 0.3916 0.167 Uiso 1 1 calc R . .
H29C H 0.0084 0.4260 0.4081 0.167 Uiso 1 1 calc R . .
C30 C -0.01652(12) 0.2512(3) 0.35655(18) 0.0472(14) Uani 1 1 d . . .
H30A H -0.0124 0.2242 0.3343 0.071 Uiso 1 1 calc R . .
H30B H -0.0398 0.2628 0.3466 0.071 Uiso 1 1 calc R . .
H30C H -0.0096 0.2155 0.3811 0.071 Uiso 1 1 calc R . .
C31 C 0.13871(10) 0.0614(3) 0.44119(12) 0.0212(9) Uani 1 1 d . . .
C32 C 0.16963(11) 0.0180(3) 0.44489(16) 0.0357(12) Uani 1 1 d . . .
C33 C 0.15788(17) -0.0582(5) 0.4168(3) 0.090(3) Uani 1 1 d . . .
H33A H 0.1420 -0.0879 0.4239 0.135 Uiso 1 1 calc R . .
H33B H 0.1765 -0.0937 0.4213 0.135 Uiso 1 1 calc R . .
H33C H 0.1477 -0.0414 0.3874 0.135 Uiso 1 1 calc R . .
C34 C 0.18853(13) -0.0091(4) 0.4901(2) 0.0621(18) Uani 1 1 d . . .
H34A H 0.1957 0.0390 0.5082 0.093 Uiso 1 1 calc R . .
H34B H 0.2076 -0.0409 0.4924 0.093 Uiso 1 1 calc R . .
H34C H 0.1745 -0.0428 0.4988 0.093 Uiso 1 1 calc R . .
C35 C 0.19070(14) 0.0735(4) 0.4320(2) 0.066(2) Uani 1 1 d . . .
H35A H 0.1791 0.0876 0.4023 0.098 Uiso 1 1 calc R . .
H35B H 0.2111 0.0455 0.4365 0.098 Uiso 1 1 calc R . .
H35C H 0.1956 0.1235 0.4489 0.098 Uiso 1 1 calc R . .
C36 C 0.05210(10) 0.0340(3) 0.37825(12) 0.0210(9) Uani 1 1 d . . .
C37 C 0.03073(11) -0.0200(3) 0.34162(13) 0.0305(11) Uani 1 1 d . . .
C38 C 0.05279(15) -0.0556(4) 0.32216(18) 0.0590(17) Uani 1 1 d . . .
H38A H 0.0696 -0.0899 0.3428 0.088 Uiso 1 1 calc R . .
H38B H 0.0632 -0.0110 0.3136 0.088 Uiso 1 1 calc R . .
H38C H 0.0397 -0.0886 0.2977 0.088 Uiso 1 1 calc R . .
C39 C 0.00505(12) 0.0350(3) 0.30945(15) 0.0435(14) Uani 1 1 d . . .
H39A H -0.0096 0.0018 0.2860 0.065 Uiso 1 1 calc R . .
H39B H 0.0158 0.0758 0.2991 0.065 Uiso 1 1 calc R . .
H39C H -0.0075 0.0627 0.3226 0.065 Uiso 1 1 calc R . .
C40 C 0.01480(15) -0.0870(3) 0.35602(16) 0.0531(16) Uani 1 1 d . . .
H40A H 0.0316 -0.1201 0.3774 0.080 Uiso 1 1 calc R . .
H40B H 0.0018 -0.1216 0.3321 0.080 Uiso 1 1 calc R . .
H40C H 0.0006 -0.0628 0.3679 0.080 Uiso 1 1 calc R . .
C41 C 0.09782(10) -0.0940(3) 0.52168(13) 0.0218(9) Uani 1 1 d . . .
C42 C 0.10532(11) -0.1845(3) 0.52080(16) 0.0346(11) Uani 1 1 d . . .
C43 C 0.1076(2) -0.2266(3) 0.55945(18) 0.086(3) Uani 1 1 d . . .
H43A H 0.1253 -0.2024 0.5838 0.130 Uiso 1 1 calc R . .
H43B H 0.1121 -0.2847 0.5578 0.130 Uiso 1 1 calc R . .
H43C H 0.0870 -0.2204 0.5622 0.130 Uiso 1 1 calc R . .
C44 C 0.13550(17) -0.1864(4) 0.5117(3) 0.092(3) Uani 1 1 d . . .
H44A H 0.1546 -0.1705 0.5369 0.138 Uiso 1 1 calc R . .
H44B H 0.1327 -0.1483 0.4890 0.138 Uiso 1 1 calc R . .
H44C H 0.1386 -0.2417 0.5034 0.138 Uiso 1 1 calc R . .
C45 C 0.07856(15) -0.2265(3) 0.48241(18) 0.0520(15) Uani 1 1 d . . .
H45A H 0.0860 -0.2810 0.4788 0.078 Uiso 1 1 calc R . .
H45B H 0.0742 -0.1938 0.4573 0.078 Uiso 1 1 calc R . .
H45C H 0.0586 -0.2314 0.4869 0.078 Uiso 1 1 calc R . .
C46 C 0.04264(9) 0.0940(2) 0.51339(13) 0.0187(9) Uani 1 1 d . . .
C47 C 0.01277(12) 0.1397(3) 0.51189(18) 0.0421(13) Uani 1 1 d . . .
C48 C -0.01575(12) 0.1286(4) 0.4702(2) 0.0585(17) Uani 1 1 d . . .
H48A H -0.0097 0.1468 0.4478 0.088 Uiso 1 1 calc R . .
H48B H -0.0342 0.1609 0.4696 0.088 Uiso 1 1 calc R . .
H48C H -0.0218 0.0708 0.4662 0.088 Uiso 1 1 calc R . .
C49 C 0.02420(16) 0.2299(4) 0.5197(3) 0.081(2) Uani 1 1 d . . .
H49A H 0.0445 0.2334 0.5451 0.121 Uiso 1 1 calc R . .
H49B H 0.0074 0.2631 0.5231 0.121 Uiso 1 1 calc R . .
H49C H 0.0279 0.2501 0.4957 0.121 Uiso 1 1 calc R . .
C50 C 0.00393(15) 0.1117(4) 0.5476(2) 0.067(2) Uani 1 1 d . . .
H50A H -0.0034 0.0548 0.5430 0.101 Uiso 1 1 calc R . .
H50B H -0.0136 0.1463 0.5483 0.101 Uiso 1 1 calc R . .
H50C H 0.0231 0.1163 0.5743 0.101 Uiso 1 1 calc R . .
C51 C 0.17811(10) 0.0641(3) 0.63609(12) 0.0209(9) Uani 1 1 d . . .
C52 C 0.21130(11) 0.0226(3) 0.65145(15) 0.0386(12) Uani 1 1 d . . .
C53 C 0.23748(16) 0.0788(6) 0.6750(4) 0.163(6) Uani 1 1 d . . .
H53A H 0.2355 0.1283 0.6585 0.245 Uiso 1 1 calc R . .
H53B H 0.2585 0.0528 0.6812 0.245 Uiso 1 1 calc R . .
H53C H 0.2360 0.0933 0.7013 0.245 Uiso 1 1 calc R . .
C54 C 0.21726(16) -0.0106(5) 0.6153(2) 0.077(2) Uani 1 1 d . . .
H54A H 0.2210 0.0347 0.5996 0.115 Uiso 1 1 calc R . .
H54B H 0.1982 -0.0421 0.5969 0.115 Uiso 1 1 calc R . .
H54C H 0.2365 -0.0462 0.6259 0.115 Uiso 1 1 calc R . .
C55 C 0.2073(2) -0.0522(7) 0.6749(4) 0.179(7) Uani 1 1 d . . .
H55A H 0.2219 -0.0957 0.6740 0.268 Uiso 1 1 calc R . .
H55B H 0.1847 -0.0714 0.6617 0.268 Uiso 1 1 calc R . .
H55C H 0.2127 -0.0376 0.7041 0.268 Uiso 1 1 calc R . .
C56 C 0.10862(10) 0.0309(3) 0.65916(12) 0.0212(9) Uani 1 1 d . . .
C57 C 0.10051(12) -0.0281(3) 0.68724(15) 0.0344(11) Uani 1 1 d . . .
C58 C 0.13326(17) -0.0678(4) 0.7151(2) 0.084(3) Uani 1 1 d . . .
H58A H 0.1301 -0.1054 0.7348 0.126 Uiso 1 1 calc R . .
H58B H 0.1489 -0.0253 0.7307 0.126 Uiso 1 1 calc R . .
H58C H 0.1417 -0.0980 0.6976 0.126 Uiso 1 1 calc R . .
C59 C 0.07617(18) -0.0910(4) 0.6616(2) 0.071(2) Uani 1 1 d . . .
H59A H 0.0563 -0.0637 0.6421 0.106 Uiso 1 1 calc R . .
H59B H 0.0708 -0.1270 0.6802 0.106 Uiso 1 1 calc R . .
H59C H 0.0854 -0.1234 0.6457 0.106 Uiso 1 1 calc R . .
C60 C 0.08746(16) 0.0194(4) 0.71411(18) 0.0584(17) Uani 1 1 d . . .
H60A H 0.0679 0.0494 0.6960 0.088 Uiso 1 1 calc R . .
H60B H 0.1040 0.0580 0.7318 0.088 Uiso 1 1 calc R . .
H60C H 0.0820 -0.0186 0.7319 0.088 Uiso 1 1 calc R . .
C61 C 0.17253(10) 0.2825(3) 0.73249(12) 0.0225(9) Uani 1 1 d . . .
C62 C 0.19059(13) 0.2772(3) 0.78000(13) 0.0403(13) Uani 1 1 d . . .
C63 C 0.19307(19) 0.3588(4) 0.80010(16) 0.072(2) Uani 1 1 d . . .
H63A H 0.1713 0.3777 0.7956 0.108 Uiso 1 1 calc R . .
H63B H 0.2029 0.3979 0.7876 0.108 Uiso 1 1 calc R . .
H63C H 0.2066 0.3544 0.8302 0.108 Uiso 1 1 calc R . .
C64 C 0.22640(17) 0.2522(6) 0.7876(2) 0.093(3) Uani 1 1 d . . .
H64A H 0.2400 0.2493 0.8177 0.140 Uiso 1 1 calc R . .
H64B H 0.2354 0.2930 0.7748 0.140 Uiso 1 1 calc R . .
H64C H 0.2260 0.1987 0.7748 0.140 Uiso 1 1 calc R . .
C65 C 0.1775(2) 0.2118(5) 0.79771(18) 0.107(3) Uani 1 1 d . . .
H65A H 0.1915 0.2054 0.8276 0.160 Uiso 1 1 calc R . .
H65B H 0.1768 0.1604 0.7831 0.160 Uiso 1 1 calc R . .
H65C H 0.1554 0.2263 0.7942 0.160 Uiso 1 1 calc R . .
C66 C 0.09371(10) 0.3259(3) 0.65185(12) 0.0231(10) Uani 1 1 d . . .
C67 C 0.06192(11) 0.3490(3) 0.65555(15) 0.0329(11) Uani 1 1 d . . .
C68 C 0.07152(18) 0.3995(6) 0.6947(2) 0.103(3) Uani 1 1 d . . .
H68A H 0.0835 0.4479 0.6925 0.155 Uiso 1 1 calc R . .
H68B H 0.0854 0.3669 0.7190 0.155 Uiso 1 1 calc R . .
H68C H 0.0519 0.4165 0.6980 0.155 Uiso 1 1 calc R . .
C69 C 0.0441(2) 0.2744(5) 0.6590(4) 0.135(5) Uani 1 1 d . . .
H69A H 0.0233 0.2903 0.6594 0.202 Uiso 1 1 calc R . .
H69B H 0.0573 0.2453 0.6850 0.202 Uiso 1 1 calc R . .
H69C H 0.0400 0.2386 0.6350 0.202 Uiso 1 1 calc R . .
C70 C 0.04065(18) 0.3959(7) 0.6176(3) 0.125(4) Uani 1 1 d . . .
H70A H 0.0341 0.3607 0.5929 0.187 Uiso 1 1 calc R . .
H70B H 0.0526 0.4432 0.6142 0.187 Uiso 1 1 calc R . .
H70C H 0.0212 0.4146 0.6209 0.187 Uiso 1 1 calc R . .
C71 C 0.21975(10) 0.4285(3) 0.65243(12) 0.0211(9) Uani 1 1 d . . .
C72 C 0.25680(12) 0.4184(4) 0.67380(17) 0.0499(15) Uani 1 1 d . . .
C73 C 0.2695(2) 0.5009(6) 0.6927(4) 0.229(10) Uani 1 1 d . . .
H73A H 0.2624 0.5125 0.7150 0.343 Uiso 1 1 calc R . .
H73B H 0.2611 0.5429 0.6710 0.343 Uiso 1 1 calc R . .
H73C H 0.2934 0.5007 0.7044 0.343 Uiso 1 1 calc R . .
C74 C 0.26940(18) 0.4001(10) 0.6414(3) 0.194(8) Uani 1 1 d . . .
H74A H 0.2605 0.3477 0.6280 0.291 Uiso 1 1 calc R . .
H74B H 0.2932 0.3970 0.6548 0.291 Uiso 1 1 calc R . .
H74C H 0.2627 0.4434 0.6203 0.291 Uiso 1 1 calc R . .
C75 C 0.26740(13) 0.3561(4) 0.70751(19) 0.0643(19) Uani 1 1 d . . .
H75A H 0.2596 0.3022 0.6953 0.096 Uiso 1 1 calc R . .
H75B H 0.2583 0.3692 0.7278 0.096 Uiso 1 1 calc R . .
H75C H 0.2912 0.3556 0.7217 0.096 Uiso 1 1 calc R . .
C76 C 0.16279(10) 0.5685(3) 0.66885(12) 0.0218(9) Uani 1 1 d . . .
C77 C 0.16020(12) 0.6428(3) 0.69407(13) 0.0276(10) Uani 1 1 d . . .
C78 C 0.17983(18) 0.7134(4) 0.6890(2) 0.067(2) Uani 1 1 d . . .
H78A H 0.2028 0.6979 0.6999 0.101 Uiso 1 1 calc R . .
H78B H 0.1774 0.7607 0.7047 0.101 Uiso 1 1 calc R . .
H78C H 0.1720 0.7275 0.6593 0.101 Uiso 1 1 calc R . .
C79 C 0.17114(14) 0.6178(3) 0.73989(14) 0.0454(14) Uani 1 1 d . . .
H79A H 0.1937 0.5984 0.7510 0.068 Uiso 1 1 calc R . .
H79B H 0.1570 0.5741 0.7418 0.068 Uiso 1 1 calc R . .
H79C H 0.1697 0.6650 0.7562 0.068 Uiso 1 1 calc R . .
C80 C 0.12416(13) 0.6665(3) 0.67550(16) 0.0458(14) Uani 1 1 d . . .
H80A H 0.1212 0.7152 0.6898 0.069 Uiso 1 1 calc R . .
H80B H 0.1113 0.6214 0.6792 0.069 Uiso 1 1 calc R . .
H80C H 0.1168 0.6781 0.6456 0.069 Uiso 1 1 calc R . .
N1 N 0.15510(14) 0.3001(4) 0.51246(16) 0.092(2) Uani 1 1 d . . .
H1A H 0.1575 0.3557 0.5162 0.111 Uiso 1 1 calc R . .
H1B H 0.1347 0.2907 0.4917 0.111 Uiso 1 1 calc R . .
O50 O 0.21228(13) 0.2267(4) 0.56627(15) 0.111(2) Uani 1 1 d . . .
C90 C 0.17853(14) 0.2715(4) 0.49821(17) 0.0519(15) Uani 1 1 d . . .
H90A H 0.1697 0.2225 0.4806 0.062 Uiso 1 1 calc R . .
H90B H 0.1819 0.3140 0.4804 0.062 Uiso 1 1 calc R . .
C91 C 0.20900(16) 0.2515(7) 0.53091(18) 0.110(4) Uani 1 1 d . . .
H91A H 0.2189 0.2094 0.5196 0.132 Uiso 1 1 calc R . .
H91B H 0.2228 0.3008 0.5359 0.132 Uiso 1 1 calc R . .
C92 C 0.15663(17) 0.2657(5) 0.5490(3) 0.101(3) Uani 1 1 d . . .
H92A H 0.1460 0.2115 0.5424 0.121 Uiso 1 1 calc R . .
H92B H 0.1439 0.3001 0.5600 0.121 Uiso 1 1 calc R . .
C93 C 0.19040(15) 0.2552(4) 0.58296(19) 0.0606(18) Uani 1 1 d . . .
H93A H 0.1982 0.3081 0.5972 0.073 Uiso 1 1 calc R . .
H93B H 0.1898 0.2158 0.6040 0.073 Uiso 1 1 calc R . .

loop_
_atom_site_aniso_label
_atom_site_aniso_U_11
_atom_site_aniso_U_22
_atom_site_aniso_U_33
_atom_site_aniso_U_23
_atom_site_aniso_U_13
_atom_site_aniso_U_12
O10 0.0330(17) 0.0216(17) 0.0222(15) -0.0030(13) 0.0148(13) 0.0001(13)
Cr1 0.0146(3) 0.0094(3) 0.0111(3) -0.0008(2) 0.0057(2) -0.0021(2)
Co2 0.0216(3) 0.0234(3) 0.0191(3) -0.0010(2) 0.0075(2) -0.0010(2)
Cr3 0.0159(3) 0.0140(3) 0.0138(3) -0.0009(2) 0.0065(2) -0.0007(3)
Cr4 0.0196(3) 0.0139(4) 0.0144(3) -0.0018(2) 0.0070(3) 0.0008(3)
Cr5 0.0241(4) 0.0132(3) 0.0162(3) -0.0030(3) 0.0096(3) -0.0029(3)
Cr6 0.0275(4) 0.0110(4) 0.0143(3) 0.0017(2) 0.0013(3) -0.0028(3)
Cr7 0.0253(4) 0.0125(3) 0.0150(3) 0.0006(3) 0.0091(3) -0.0026(3)
Cr8 0.0267(4) 0.0141(4) 0.0162(3) -0.0016(3) 0.0106(3) -0.0053(3)
F1 0.0210(12) 0.0157(13) 0.0203(11) 0.0012(9) 0.0104(9) 0.0031(9)
F2 0.0188(12) 0.0170(13) 0.0183(11) -0.0004(9) 0.0101(9) -0.0015(9)
F3 0.0164(12) 0.0155(12) 0.0186(11) -0.0020(9) 0.0059(9) -0.0014(9)
F4 0.0212(12) 0.0134(12) 0.0171(11) -0.0012(9) 0.0093(9) 0.0013(9)
F5 0.0162(11) 0.0158(12) 0.0205(11) -0.0023(9) 0.0064(9) 0.0000(9)
F6 0.0172(11) 0.0124(12) 0.0165(11) 0.0006(9) 0.0046(9) -0.0020(9)
F7 0.0191(12) 0.0123(12) 0.0184(11) -0.0008(9) 0.0095(9) -0.0031(9)
F8 0.0238(13) 0.0144(13) 0.0194(11) -0.0007(9) 0.0075(10) -0.0022(10)
O1 0.0321(17) 0.0202(17) 0.0221(15) -0.0032(12) 0.0123(13) -0.0098(13)
O2 0.0338(18) 0.0235(18) 0.0233(15) 0.0031(13) 0.0109(13) -0.0062(14)
O3 0.0229(16) 0.0221(17) 0.0251(15) 0.0015(12) 0.0140(13) 0.0014(13)
O4 0.0190(15) 0.0252(18) 0.0243(15) 0.0006(12) 0.0079(12) 0.0060(13)
O5 0.0161(15) 0.044(2) 0.0223(15) -0.0021(14) 0.0081(12) -0.0016(14)
O6 0.0235(16) 0.0260(18) 0.0235(15) -0.0030(12) 0.0143(13) 0.0002(13)
O7 0.0288(17) 0.0236(18) 0.0291(17) 0.0028(13) 0.0071(14) -0.0072(14)
O8 0.0278(17) 0.0204(17) 0.0216(15) 0.0022(12) 0.0059(12) 0.0014(13)
O9 0.0312(17) 0.0206(17) 0.0150(13) -0.0010(12) 0.0076(12) 0.0013(13)
O11 0.0167(15) 0.0183(16) 0.0271(15) -0.0054(12) 0.0066(12) -0.0002(12)
O12 0.0175(15) 0.0175(16) 0.0196(14) 0.0009(12) 0.0028(11) 0.0000(12)
O13 0.0224(16) 0.0207(17) 0.0320(16) 0.0031(13) 0.0171(13) 0.0051(13)
O14 0.0327(17) 0.0221(17) 0.0313(16) 0.0027(13) 0.0200(14) 0.0080(14)
O15 0.0335(17) 0.0188(17) 0.0175(14) -0.0061(12) 0.0084(13) -0.0042(13)
O16 0.0394(19) 0.0273(18) 0.0207(15) -0.0094(13) 0.0128(13) -0.0161(15)
O17 0.048(2) 0.0152(16) 0.0259(16) -0.0036(13) 0.0183(15) -0.0060(14)
O18 0.078(3) 0.0091(16) 0.0229(16) 0.0022(13) 0.0034(16) -0.0024(16)
O19 0.0165(15) 0.0372(19) 0.0185(14) 0.0018(13) 0.0058(12) -0.0032(13)
O20 0.0227(16) 0.046(2) 0.0197(15) -0.0051(14) 0.0103(13) -0.0146(14)
O21 0.0364(19) 0.035(2) 0.0237(16) -0.0110(14) -0.0062(14) 0.0197(16)
O22 0.0221(16) 0.0200(17) 0.0267(16) -0.0017(13) -0.0018(12) 0.0051(13)
O23 0.081(3) 0.0240(19) 0.0189(16) 0.0028(13) 0.0109(17) -0.0245(18)
O24 0.067(2) 0.0186(18) 0.0292(17) -0.0031(14) 0.0307(17) -0.0145(16)
O25 0.060(2) 0.0189(18) 0.0149(14) 0.0003(12) 0.0109(14) -0.0065(15)
O26 0.046(2) 0.0196(17) 0.0205(15) -0.0011(13) 0.0147(14) -0.0094(14)
O27 0.0360(18) 0.0143(17) 0.0476(19) -0.0085(14) 0.0287(16) -0.0044(14)
O28 0.0340(18) 0.0171(17) 0.0480(19) 0.0083(14) 0.0277(15) 0.0051(14)
O29 0.0241(16) 0.0254(17) 0.0170(14) 0.0030(12) 0.0022(12) -0.0085(13)
O30 0.0172(15) 0.047(2) 0.0198(15) 0.0069(14) 0.0062(12) 0.0002(14)
O31 0.059(2) 0.0164(17) 0.0296(17) -0.0058(13) 0.0291(16) -0.0059(15)
O32 0.0447(19) 0.0162(16) 0.0286(16) -0.0090(13) 0.0239(15) -0.0125(14)
C1 0.013(2) 0.018(2) 0.022(2) 0.0042(17) 0.0056(16) 0.0023(16)
C2 0.015(2) 0.030(3) 0.051(3) 0.010(2) 0.012(2) -0.004(2)
C3 0.051(3) 0.033(3) 0.076(4) 0.012(3) 0.047(3) -0.004(3)
C4 0.022(3) 0.053(4) 0.178(8) 0.046(5) 0.035(4) 0.009(3)
C5 0.068(4) 0.055(4) 0.052(4) -0.006(3) -0.004(3) -0.046(3)
C6 0.015(2) 0.008(2) 0.030(2) -0.0019(17) 0.0090(17) 0.0017(16)
C7 0.020(2) 0.023(3) 0.054(3) -0.003(2) 0.018(2) -0.0042(19)
C8 0.042(3) 0.057(4) 0.114(6) -0.036(4) 0.058(4) -0.018(3)
C9 0.030(3) 0.020(3) 0.064(3) 0.002(2) 0.022(2) -0.005(2)
C10 0.018(3) 0.049(4) 0.091(5) 0.022(3) -0.001(3) -0.003(3)
C11 0.021(2) 0.037(3) 0.027(2) -0.003(2) 0.0124(19) 0.005(2)
C12 0.029(3) 0.134(7) 0.058(4) -0.048(4) 0.029(3) -0.021(4)
C13 0.091(6) 0.343(17) 0.096(7) -0.102(9) 0.082(6) -0.109(9)
C14 0.083(7) 0.172(11) 0.297(16) 0.097(10) 0.136(9) 0.068(7)
C15 0.105(7) 0.143(9) 0.123(8) -0.009(6) 0.080(6) -0.049(6)
C16 0.029(2) 0.023(3) 0.029(2) 0.0028(19) 0.020(2) 0.004(2)
C17 0.057(3) 0.022(3) 0.036(3) 0.010(2) 0.017(2) 0.007(2)
C18 0.121(7) 0.029(4) 0.076(5) 0.024(3) 0.024(4) -0.005(4)
C19 0.075(5) 0.070(5) 0.121(7) 0.047(5) 0.034(5) 0.048(4)
C20 0.183(9) 0.057(5) 0.039(4) 0.022(3) 0.047(5) 0.023(5)
C21 0.019(2) 0.024(3) 0.018(2) -0.0016(18) 0.0045(17) -0.0040(18)
C22 0.056(3) 0.037(3) 0.015(2) -0.0028(19) 0.017(2) -0.005(2)
C23 0.101(5) 0.073(5) 0.019(3) -0.016(3) 0.014(3) -0.027(4)
C24 0.081(4) 0.052(4) 0.055(3) 0.002(3) 0.058(3) 0.011(3)
C25 0.078(4) 0.046(4) 0.026(2) 0.006(2) 0.030(3) 0.004(3)
C26 0.018(2) 0.022(2) 0.0121(18) 0.0009(16) 0.0048(15) 0.0011(18)
C27 0.017(2) 0.034(3) 0.038(3) -0.009(2) 0.0051(19) 0.000(2)
C28 0.047(4) 0.062(5) 0.085(5) 0.030(4) -0.016(3) -0.004(3)
C29 0.039(4) 0.159(9) 0.148(8) -0.107(7) 0.051(5) -0.026(5)
C30 0.024(3) 0.052(4) 0.059(4) -0.009(3) 0.010(2) -0.013(2)
C31 0.020(2) 0.022(2) 0.022(2) -0.0051(18) 0.0080(17) 0.0046(18)
C32 0.028(3) 0.035(3) 0.049(3) 0.002(2) 0.020(2) 0.014(2)
C33 0.063(5) 0.087(6) 0.120(7) -0.046(5) 0.039(4) 0.032(4)
C34 0.031(3) 0.065(4) 0.083(5) 0.039(4) 0.017(3) 0.016(3)
C35 0.044(3) 0.079(5) 0.098(5) 0.040(4) 0.054(4) 0.033(3)
C36 0.027(2) 0.017(2) 0.019(2) -0.0044(17) 0.0096(17) -0.0032(18)
C37 0.040(3) 0.024(3) 0.027(2) -0.013(2) 0.013(2) -0.015(2)
C38 0.067(4) 0.058(4) 0.051(3) -0.041(3) 0.023(3) -0.013(3)
C39 0.037(3) 0.053(4) 0.029(3) -0.006(2) 0.002(2) -0.020(3)
C40 0.076(4) 0.036(3) 0.035(3) -0.015(2) 0.012(3) -0.034(3)
C41 0.021(2) 0.015(2) 0.029(2) -0.0005(18) 0.0097(18) -0.0017(18)
C42 0.029(3) 0.012(2) 0.060(3) 0.000(2) 0.015(2) 0.002(2)
C43 0.179(8) 0.007(3) 0.042(3) 0.007(2) 0.015(4) 0.010(4)
C44 0.060(5) 0.033(4) 0.184(9) 0.000(5) 0.051(5) 0.012(3)
C45 0.076(4) 0.025(3) 0.054(3) -0.009(3) 0.027(3) 0.003(3)
C46 0.015(2) 0.012(2) 0.031(2) -0.0040(17) 0.0116(18) -0.0089(16)
C47 0.025(3) 0.032(3) 0.072(4) -0.007(3) 0.023(3) 0.000(2)
C48 0.021(3) 0.066(4) 0.082(4) 0.021(3) 0.014(3) 0.012(3)
C49 0.051(4) 0.035(4) 0.154(8) -0.023(4) 0.040(4) 0.006(3)
C50 0.056(4) 0.086(5) 0.087(5) -0.026(4) 0.056(4) -0.010(4)
C51 0.021(2) 0.021(2) 0.021(2) 0.0066(18) 0.0084(17) 0.0038(18)
C52 0.026(3) 0.045(3) 0.041(3) 0.014(2) 0.012(2) 0.016(2)
C53 0.020(4) 0.174(10) 0.218(11) -0.125(9) -0.029(5) 0.034(5)
C54 0.046(4) 0.085(5) 0.111(6) -0.027(4) 0.045(4) 0.011(4)
C55 0.131(8) 0.226(12) 0.241(12) 0.212(11) 0.138(9) 0.155(9)
C56 0.022(2) 0.018(2) 0.022(2) 0.0076(18) 0.0071(17) -0.0001(18)
C57 0.042(3) 0.027(3) 0.034(3) 0.011(2) 0.016(2) -0.010(2)
C58 0.074(5) 0.078(5) 0.093(5) 0.071(4) 0.027(4) 0.013(4)
C59 0.109(6) 0.047(4) 0.069(4) -0.006(3) 0.049(4) -0.051(4)
C60 0.079(5) 0.068(4) 0.046(3) 0.003(3) 0.044(3) -0.023(4)
C61 0.027(2) 0.023(3) 0.018(2) -0.0015(18) 0.0103(18) -0.0056(19)
C62 0.056(3) 0.039(3) 0.015(2) 0.001(2) 0.005(2) -0.009(3)
C63 0.118(6) 0.058(4) 0.024(3) -0.015(3) 0.014(3) -0.014(4)
C64 0.066(5) 0.142(8) 0.043(4) 0.011(4) -0.006(3) 0.027(5)
C65 0.179(9) 0.103(6) 0.022(3) 0.005(3) 0.025(4) -0.073(6)
C66 0.022(2) 0.032(3) 0.0159(19) 0.0014(18) 0.0093(17) 0.003(2)
C67 0.028(3) 0.036(3) 0.045(3) 0.003(2) 0.026(2) 0.005(2)
C68 0.070(5) 0.172(9) 0.090(6) -0.064(6) 0.056(5) -0.004(5)
C69 0.106(7) 0.062(5) 0.319(15) -0.003(7) 0.170(9) -0.006(5)
C70 0.052(5) 0.238(12) 0.095(6) 0.073(7) 0.041(4) 0.079(6)
C71 0.020(2) 0.018(2) 0.019(2) -0.0029(17) 0.0020(17) -0.0020(18)
C72 0.018(3) 0.066(4) 0.049(3) 0.024(3) -0.002(2) -0.003(3)
C73 0.104(8) 0.092(8) 0.278(16) 0.074(9) -0.133(9) -0.060(6)
C74 0.040(4) 0.46(2) 0.100(7) 0.134(11) 0.048(5) 0.099(8)
C75 0.027(3) 0.082(5) 0.066(4) 0.033(4) 0.001(3) 0.013(3)
C76 0.025(2) 0.019(2) 0.021(2) -0.0039(17) 0.0093(18) -0.0016(18)
C77 0.044(3) 0.019(2) 0.024(2) -0.0084(18) 0.018(2) -0.003(2)
C78 0.107(6) 0.034(4) 0.082(5) -0.031(3) 0.061(4) -0.031(4)
C79 0.064(4) 0.043(3) 0.022(2) -0.010(2) 0.011(2) 0.014(3)
C80 0.061(4) 0.040(3) 0.038(3) -0.003(2) 0.021(3) 0.019(3)
N1 0.071(4) 0.111(5) 0.051(3) -0.044(3) -0.018(3) 0.051(4)
O50 0.090(4) 0.202(6) 0.060(3) 0.056(4) 0.048(3) 0.095(4)
C90 0.054(4) 0.047(4) 0.040(3) 0.006(3) 0.005(3) 0.014(3)
C91 0.057(4) 0.251(11) 0.038(3) 0.057(5) 0.036(3) 0.089(6)
C92 0.067(5) 0.123(7) 0.155(8) 0.104(6) 0.087(5) 0.069(5)
C93 0.073(4) 0.072(5) 0.060(4) 0.021(3) 0.051(4) 0.027(4)

loop_
_atom_type_symbol
_atom_type_description
_atom_type_scat_dispersion_real
_atom_type_scat_dispersion_imag
_atom_type_scat_source
C C 0.0033 0.0016 'International Tables Vol C Tables 4.2.6.8 and 6.1.1.4'
H H 0.0000 0.0000 'International Tables Vol C Tables 4.2.6.8 and 6.1.1.4'
N N 0.0061 0.0033 'International Tables Vol C Tables 4.2.6.8 and 6.1.1.4'
O O 0.0106 0.0060 'International Tables Vol C Tables 4.2.6.8 and 6.1.1.4'
F F 0.0171 0.0103 'International Tables Vol C Tables 4.2.6.8 and 6.1.1.4'
Cr Cr 0.3209 0.6236 'International Tables Vol C Tables 4.2.6.8 and 6.1.1.4'
Co Co 0.3494 0.9721 'International Tables Vol C Tables 4.2.6.8 and 6.1.1.4'

loop_
_geom_angle_atom_site_label_1
_geom_angle_atom_site_label_2
_geom_angle_atom_site_label_3
_geom_angle
_geom_angle_site_symmetry_1
_geom_angle_site_symmetry_3
_geom_angle_publ_flag
C21 O10 Cr4 129.3(3) . . ?
F1 Cr1 O1 91.39(10) . . ?
F1 Cr1 F8 88.61(9) . . ?
O1 Cr1 F8 176.14(12) . . ?
F1 Cr1 O3 91.36(10) . . ?
O1 Cr1 O3 100.02(12) . . ?
F8 Cr1 O3 83.84(11) . . ?
F1 Cr1 O32 178.09(11) . . ?
O1 Cr1 O32 86.77(12) . . ?
F8 Cr1 O32 93.27(10) . . ?
O3 Cr1 O32 88.49(12) . . ?
F1 Cr1 O30 89.27(11) . . ?
O1 Cr1 O30 88.69(12) . . ?
F8 Cr1 O30 87.45(11) . . ?
O3 Cr1 O30 171.24(12) . . ?
O32 Cr1 O30 91.16(13) . . ?
O2 Co2 O4 99.64(12) . . ?
O2 Co2 F2 174.53(11) . . ?
O4 Co2 F2 84.17(11) . . ?
O2 Co2 O7 90.71(12) . . ?
O4 Co2 O7 89.38(12) . . ?
F2 Co2 O7 93.26(10) . . ?
O2 Co2 O5 89.39(12) . . ?
O4 Co2 O5 170.97(12) . . ?
F2 Co2 O5 86.82(11) . . ?
O7 Co2 O5 90.51(12) . . ?
O2 Co2 F1 90.77(10) . . ?
O4 Co2 F1 91.05(10) . . ?
F2 Co2 F1 85.22(9) . . ?
O7 Co2 F1 178.37(11) . . ?
O5 Co2 F1 88.82(10) . . ?
F2 Cr3 O8 94.43(11) . . ?
F2 Cr3 F3 85.14(9) . . ?
O8 Cr3 F3 177.99(11) . . ?
F2 Cr3 O6 92.92(10) . . ?
O8 Cr3 O6 91.03(12) . . ?
F3 Cr3 O6 90.95(11) . . ?
F2 Cr3 O11 90.17(10) . . ?
O8 Cr3 O11 88.39(12) . . ?
F3 Cr3 O11 89.66(10) . . ?
O6 Cr3 O11 176.89(11) . . ?
F2 Cr3 O9 176.00(11) . . ?
O8 Cr3 O9 89.44(12) . . ?
F3 Cr3 O9 91.03(11) . . ?
O6 Cr3 O9 85.97(12) . . ?
O11 Cr3 O9 90.97(12) . . ?
F3 Cr4 F4 88.62(9) . . ?
F3 Cr4 O10 89.69(11) . . ?
F4 Cr4 O10 177.88(12) . . ?
F3 Cr4 O15 176.93(11) . . ?
F4 Cr4 O15 94.38(11) . . ?
O10 Cr4 O15 87.30(12) . . ?
F3 Cr4 O12 93.25(10) . . ?
F4 Cr4 O12 89.11(10) . . ?
O10 Cr4 O12 92.26(12) . . ?
O15 Cr4 O12 87.49(12) . . ?
F3 Cr4 O13 88.99(11) . . ?
F4 Cr4 O13 89.66(10) . . ?
O10 Cr4 O13 89.04(12) . . ?
O15 Cr4 O13 90.34(12) . . ?
O12 Cr4 O13 177.42(12) . . ?
F4 Cr5 F5 89.36(9) . . ?
F4 Cr5 O17 177.22(11) . . ?
F5 Cr5 O17 92.06(11) . . ?
F4 Cr5 O19 88.14(11) . . ?
F5 Cr5 O19 90.03(10) . . ?
O17 Cr5 O19 94.25(13) . . ?
F4 Cr5 O16 92.48(11) . . ?
F5 Cr5 O16 177.30(11) . . ?
O17 Cr5 O16 86.19(13) . . ?
O19 Cr5 O16 88.05(12) . . ?
F4 Cr5 O14 90.18(11) . . ?
F5 Cr5 O14 90.44(11) . . ?
O17 Cr5 O14 87.41(13) . . ?
O19 Cr5 O14 178.25(13) . . ?
O16 Cr5 O14 91.53(13) . . ?
F5 Cr6 F6 90.82(9) . . ?
F5 Cr6 O20 90.53(11) . . ?
F6 Cr6 O20 88.18(11) . . ?
F5 Cr6 O18 90.58(12) . . ?
F6 Cr6 O18 176.50(13) . . ?
O20 Cr6 O18 95.01(15) . . ?
F5 Cr6 O23 176.01(12) . . ?
F6 Cr6 O23 93.03(12) . . ?
O20 Cr6 O23 88.54(15) . . ?
O18 Cr6 O23 85.64(14) . . ?
F5 Cr6 O21 90.17(12) . . ?
F6 Cr6 O21 89.59(11) . . ?
O20 Cr6 O21 177.67(13) . . ?
O18 Cr6 O21 87.20(15) . . ?
O23 Cr6 O21 90.91(16) . . ?
F7 Cr7 F6 88.65(9) . . ?
F7 Cr7 O27 93.24(11) . . ?
F6 Cr7 O27 90.83(11) . . ?
F7 Cr7 O25 90.65(11) . . ?
F6 Cr7 O25 178.49(12) . . ?
O27 Cr7 O25 90.54(14) . . ?
F7 Cr7 O24 177.51(12) . . ?
F6 Cr7 O24 93.84(11) . . ?
O27 Cr7 O24 86.75(14) . . ?
O25 Cr7 O24 86.85(13) . . ?
F7 Cr7 O22 89.72(11) . . ?
F6 Cr7 O22 90.45(11) . . ?
O27 Cr7 O22 176.80(13) . . ?
O25 Cr7 O22 88.21(13) . . ?
O24 Cr7 O22 90.23(14) . . ?
F8 Cr8 F7 86.89(9) . . ?
F8 Cr8 O31 94.35(11) . . ?
F7 Cr8 O31 177.91(11) . . ?
F8 Cr8 O28 91.00(11) . . ?
F7 Cr8 O28 91.50(11) . . ?
O31 Cr8 O28 86.79(13) . . ?
F8 Cr8 O26 177.87(12) . . ?
F7 Cr8 O26 91.25(11) . . ?
O31 Cr8 O26 87.55(13) . . ?
O28 Cr8 O26 90.07(13) . . ?
F8 Cr8 O29 90.76(10) . . ?
F7 Cr8 O29 89.70(11) . . ?
O31 Cr8 O29 91.97(13) . . ?
O28 Cr8 O29 177.92(13) . . ?
O26 Cr8 O29 88.21(12) . . ?
Cr1 F1 Co2 119.31(11) . . ?
Cr3 F2 Co2 121.32(11) . . ?
Cr4 F3 Cr3 123.05(11) . . ?
Cr5 F4 Cr4 123.26(11) . . ?
Cr6 F5 Cr5 123.56(12) . . ?
Cr7 F6 Cr6 123.54(11) . . ?
Cr7 F7 Cr8 123.99(11) . . ?
Cr8 F8 Cr1 123.51(11) . . ?
C1 O1 Cr1 135.5(3) . . ?
C1 O2 Co2 133.1(3) . . ?
C6 O3 Cr1 131.4(3) . . ?
C6 O4 Co2 129.9(3) . . ?
C11 O5 Co2 125.9(3) . . ?
C11 O6 Cr3 134.9(3) . . ?
C16 O7 Co2 134.0(3) . . ?
C16 O8 Cr3 130.1(3) . . ?
C21 O9 Cr3 133.5(3) . . ?
C26 O11 Cr3 129.2(3) . . ?
C26 O12 Cr4 134.3(3) . . ?
C31 O13 Cr4 130.1(3) . . ?
C31 O14 Cr5 136.7(3) . . ?
C36 O15 Cr4 134.8(3) . . ?
C36 O16 Cr5 130.9(3) . . ?
C41 O17 Cr5 133.9(3) . . ?
C41 O18 Cr6 134.1(3) . . ?
C46 O19 Cr5 132.6(3) . . ?
C46 O20 Cr6 135.0(3) . . ?
C51 O21 Cr6 133.9(3) . . ?
C51 O22 Cr7 134.8(3) . . ?
C56 O23 Cr6 136.4(3) . . ?
C56 O24 Cr7 134.0(3) . . ?
C61 O25 Cr7 132.9(3) . . ?
C61 O26 Cr8 135.5(3) . . ?
C66 O27 Cr7 135.6(3) . . ?
C66 O28 Cr8 131.7(3) . . ?
C71 O29 Cr8 134.9(3) . . ?
C71 O30 Cr1 130.7(3) . . ?
C76 O31 Cr8 131.8(3) . . ?
C76 O32 Cr1 135.1(3) . . ?
O2 C1 O1 126.0(4) . . ?
O2 C1 C2 118.2(4) . . ?
O1 C1 C2 115.8(4) . . ?
C5 C2 C3 110.3(5) . . ?
C5 C2 C1 110.4(4) . . ?
C3 C2 C1 110.5(4) . . ?
C5 C2 C4 110.6(5) . . ?
C3 C2 C4 109.8(5) . . ?
C1 C2 C4 105.2(4) . . ?
C2 C3 H3A 109.5 . . ?
C2 C3 H3B 109.5 . . ?
H3A C3 H3B 109.5 . . ?
C2 C3 H3C 109.5 . . ?
H3A C3 H3C 109.5 . . ?
H3B C3 H3C 109.5 . . ?
C2 C4 H4A 109.5 . . ?
C2 C4 H4B 109.5 . . ?
H4A C4 H4B 109.5 . . ?
C2 C4 H4C 109.5 . . ?
H4A C4 H4C 109.5 . . ?
H4B C4 H4C 109.5 . . ?
C2 C5 H5A 109.5 . . ?
C2 C5 H5B 109.5 . . ?
H5A C5 H5B 109.5 . . ?
C2 C5 H5C 109.5 . . ?
H5A C5 H5C 109.5 . . ?
H5B C5 H5C 109.5 . . ?
O4 C6 O3 124.6(4) . . ?
O4 C6 C7 118.4(4) . . ?
O3 C6 C7 117.0(4) . . ?
C8 C7 C6 111.8(4) . . ?
C8 C7 C10 110.7(5) . . ?
C6 C7 C10 111.5(4) . . ?
C8 C7 C9 109.6(4) . . ?
C6 C7 C9 104.6(3) . . ?
C10 C7 C9 108.4(4) . . ?
C7 C8 H8A 109.5 . . ?
C7 C8 H8B 109.5 . . ?
H8A C8 H8B 109.5 . . ?
C7 C8 H8C 109.5 . . ?
H8A C8 H8C 109.5 . . ?
H8B C8 H8C 109.5 . . ?
C7 C9 H9A 109.5 . . ?
C7 C9 H9B 109.5 . . ?
H9A C9 H9B 109.5 . . ?
C7 C9 H9C 109.5 . . ?
H9A C9 H9C 109.5 . . ?
H9B C9 H9C 109.5 . . ?
C7 C10 H10A 109.5 . . ?
C7 C10 H10B 109.5 . . ?
H10A C10 H10B 109.5 . . ?
C7 C10 H10C 109.5 . . ?
H10A C10 H10C 109.5 . . ?
H10B C10 H10C 109.5 . . ?
O5 C11 O6 125.5(4) . . ?
O5 C11 C12 117.5(4) . . ?
O6 C11 C12 117.0(4) . . ?
C14 C12 C13 118.2(8) . . ?
C14 C12 C11 109.7(6) . . ?
C13 C12 C11 112.2(5) . . ?
C14 C12 C15 104.3(7) . . ?
C13 C12 C15 104.2(8) . . ?
C11 C12 C15 107.3(5) . . ?
C12 C13 H13A 109.5 . . ?
C12 C13 H13B 109.5 . . ?
H13A C13 H13B 109.5 . . ?
C12 C13 H13C 109.5 . . ?
H13A C13 H13C 109.5 . . ?
H13B C13 H13C 109.5 . . ?
C12 C14 H14A 109.5 . . ?
C12 C14 H14B 109.5 . . ?
H14A C14 H14B 109.5 . . ?
C12 C14 H14C 109.5 . . ?
H14A C14 H14C 109.5 . . ?
H14B C14 H14C 109.5 . . ?
C12 C15 H15A 109.5 . . ?
C12 C15 H15B 109.5 . . ?
H15A C15 H15B 109.5 . . ?
C12 C15 H15C 109.5 . . ?
H15A C15 H15C 109.5 . . ?
H15B C15 H15C 109.5 . . ?
O7 C16 O8 125.5(4) . . ?
O7 C16 C17 119.0(4) . . ?
O8 C16 C17 115.5(4) . . ?
C20 C17 C18 111.4(5) . . ?
C20 C17 C19 111.3(6) . . ?
C18 C17 C19 109.7(6) . . ?
C20 C17 C16 108.5(4) . . ?
C18 C17 C16 109.6(4) . . ?
C19 C17 C16 106.1(4) . . ?
C17 C18 H18A 109.5 . . ?
C17 C18 H18B 109.5 . . ?
H18A C18 H18B 109.5 . . ?
C17 C18 H18C 109.5 . . ?
H18A C18 H18C 109.5 . . ?
H18B C18 H18C 109.5 . . ?
C17 C19 H19A 109.5 . . ?
C17 C19 H19B 109.5 . . ?
H19A C19 H19B 109.5 . . ?
C17 C19 H19C 109.5 . . ?
H19A C19 H19C 109.5 . . ?
H19B C19 H19C 109.5 . . ?
C17 C20 H20A 109.5 . . ?
C17 C20 H20B 109.5 . . ?
H20A C20 H20B 109.5 . . ?
C17 C20 H20C 109.5 . . ?
H20A C20 H20C 109.5 . . ?
H20B C20 H20C 109.5 . . ?
O9 C21 O10 125.7(4) . . ?
O9 C21 C22 119.2(4) . . ?
O10 C21 C22 115.1(4) . . ?
C21 C22 C23 107.3(4) . . ?
C21 C22 C25 110.5(4) . . ?
C23 C22 C25 111.3(4) . . ?
C21 C22 C24 107.1(4) . . ?
C23 C22 C24 110.6(5) . . ?
C25 C22 C24 110.0(4) . . ?
C22 C23 H23A 109.5 . . ?
C22 C23 H23B 109.5 . . ?
H23A C23 H23B 109.5 . . ?
C22 C23 H23C 109.5 . . ?
H23A C23 H23C 109.5 . . ?
H23B C23 H23C 109.5 . . ?
C22 C24 H24A 109.5 . . ?
C22 C24 H24B 109.5 . . ?
H24A C24 H24B 109.5 . . ?
C22 C24 H24C 109.5 . . ?
H24A C24 H24C 109.5 . . ?
H24B C24 H24C 109.5 . . ?
C22 C25 H25A 109.5 . . ?
C22 C25 H25B 109.5 . . ?
H25A C25 H25B 109.5 . . ?
C22 C25 H25C 109.5 . . ?
H25A C25 H25C 109.5 . . ?
H25B C25 H25C 109.5 . . ?
O11 C26 O12 125.6(4) . . ?
O11 C26 C27 117.1(4) . . ?
O12 C26 C27 117.3(4) . . ?
C29 C27 C30 111.2(5) . . ?
C29 C27 C26 109.8(4) . . ?
C30 C27 C26 112.0(4) . . ?
C29 C27 C28 109.5(6) . . ?
C30 C27 C28 108.7(4) . . ?
C26 C27 C28 105.5(4) . . ?
C27 C28 H28A 109.5 . . ?
C27 C28 H28B 109.5 . . ?
H28A C28 H28B 109.5 . . ?
C27 C28 H28C 109.5 . . ?
H28A C28 H28C 109.5 . . ?
H28B C28 H28C 109.5 . . ?
C27 C29 H29A 109.5 . . ?
C27 C29 H29B 109.5 . . ?
H29A C29 H29B 109.5 . . ?
C27 C29 H29C 109.5 . . ?
H29A C29 H29C 109.5 . . ?
H29B C29 H29C 109.5 . . ?
C27 C30 H30A 109.5 . . ?
C27 C30 H30B 109.5 . . ?
H30A C30 H30B 109.5 . . ?
C27 C30 H30C 109.5 . . ?
H30A C30 H30C 109.5 . . ?
H30B C30 H30C 109.5 . . ?
O13 C31 O14 124.6(4) . . ?
O13 C31 C32 118.2(4) . . ?
O14 C31 C32 117.1(4) . . ?
C35 C32 C31 111.1(4) . . ?
C35 C32 C34 109.7(5) . . ?
C31 C32 C34 108.8(4) . . ?
C35 C32 C33 112.8(5) . . ?
C31 C32 C33 105.3(4) . . ?
C34 C32 C33 109.0(5) . . ?
C32 C33 H33A 109.5 . . ?
C32 C33 H33B 109.5 . . ?
H33A C33 H33B 109.5 . . ?
C32 C33 H33C 109.5 . . ?
H33A C33 H33C 109.5 . . ?
H33B C33 H33C 109.5 . . ?
C32 C34 H34A 109.5 . . ?
C32 C34 H34B 109.5 . . ?
H34A C34 H34B 109.5 . . ?
C32 C34 H34C 109.5 . . ?
H34A C34 H34C 109.5 . . ?
H34B C34 H34C 109.5 . . ?
C32 C35 H35A 109.5 . . ?
C32 C35 H35B 109.5 . . ?
H35A C35 H35B 109.5 . . ?
C32 C35 H35C 109.5 . . ?
H35A C35 H35C 109.5 . . ?
H35B C35 H35C 109.5 . . ?
O15 C36 O16 125.3(4) . . ?
O15 C36 C37 116.4(3) . . ?
O16 C36 C37 118.2(4) . . ?
C40 C37 C36 111.2(4) . . ?
C40 C37 C39 110.8(4) . . ?
C36 C37 C39 107.4(4) . . ?
C40 C37 C38 111.1(5) . . ?
C36 C37 C38 107.1(4) . . ?
C39 C37 C38 109.1(4) . . ?
C37 C38 H38A 109.5 . . ?
C37 C38 H38B 109.5 . . ?
H38A C38 H38B 109.5 . . ?
C37 C38 H38C 109.5 . . ?
H38A C38 H38C 109.5 . . ?
H38B C38 H38C 109.5 . . ?
C37 C39 H39A 109.5 . . ?
C37 C39 H39B 109.5 . . ?
H39A C39 H39B 109.5 . . ?
C37 C39 H39C 109.5 . . ?
H39A C39 H39C 109.5 . . ?
H39B C39 H39C 109.5 . . ?
C37 C40 H40A 109.5 . . ?
C37 C40 H40B 109.5 . . ?
H40A C40 H40B 109.5 . . ?
C37 C40 H40C 109.5 . . ?
H40A C40 H40C 109.5 . . ?
H40B C40 H40C 109.5 . . ?
O18 C41 O17 124.7(4) . . ?
O18 C41 C42 117.5(4) . . ?
O17 C41 C42 117.7(4) . . ?
C43 C42 C44 116.8(6) . . ?
C43 C42 C41 111.4(4) . . ?
C44 C42 C41 104.4(4) . . ?
C43 C42 C45 108.8(5) . . ?
C44 C42 C45 104.6(5) . . ?
C41 C42 C45 110.5(4) . . ?
C42 C43 H43A 109.5 . . ?
C42 C43 H43B 109.5 . . ?
H43A C43 H43B 109.5 . . ?
C42 C43 H43C 109.5 . . ?
H43A C43 H43C 109.5 . . ?
H43B C43 H43C 109.5 . . ?
C42 C44 H44A 109.5 . . ?
C42 C44 H44B 109.5 . . ?
H44A C44 H44B 109.5 . . ?
C42 C44 H44C 109.5 . . ?
H44A C44 H44C 109.5 . . ?
H44B C44 H44C 109.5 . . ?
C42 C45 H45A 109.5 . . ?
C42 C45 H45B 109.5 . . ?
H45A C45 H45B 109.5 . . ?
C42 C45 H45C 109.5 . . ?
H45A C45 H45C 109.5 . . ?
H45B C45 H45C 109.5 . . ?
O19 C46 O20 124.7(4) . . ?
O19 C46 C47 118.8(4) . . ?
O20 C46 C47 116.4(4) . . ?
C48 C47 C46 111.2(4) . . ?
C48 C47 C50 110.5(5) . . ?
C46 C47 C50 110.5(5) . . ?
C48 C47 C49 112.0(5) . . ?
C46 C47 C49 103.7(4) . . ?
C50 C47 C49 108.7(5) . . ?
C47 C48 H48A 109.5 . . ?
C47 C48 H48B 109.5 . . ?
H48A C48 H48B 109.5 . . ?
C47 C48 H48C 109.5 . . ?
H48A C48 H48C 109.5 . . ?
H48B C48 H48C 109.5 . . ?
C47 C49 H49A 109.5 . . ?
C47 C49 H49B 109.5 . . ?
H49A C49 H49B 109.5 . . ?
C47 C49 H49C 109.5 . . ?
H49A C49 H49C 109.5 . . ?
H49B C49 H49C 109.5 . . ?
C47 C50 H50A 109.5 . . ?
C47 C50 H50B 109.5 . . ?
H50A C50 H50B 109.5 . . ?
C47 C50 H50C 109.5 . . ?
H50A C50 H50C 109.5 . . ?
H50B C50 H50C 109.5 . . ?
O21 C51 O22 125.6(4) . . ?
O21 C51 C52 116.5(4) . . ?
O22 C51 C52 117.9(4) . . ?
C53 C52 C54 108.8(6) . . ?
C53 C52 C51 111.4(5) . . ?
C54 C52 C51 110.8(4) . . ?
C53 C52 C55 116.8(8) . . ?
C54 C52 C55 105.5(7) . . ?
C51 C52 C55 103.3(4) . . ?
C52 C53 H53A 109.5 . . ?
C52 C53 H53B 109.5 . . ?
H53A C53 H53B 109.5 . . ?
C52 C53 H53C 109.5 . . ?
H53A C53 H53C 109.5 . . ?
H53B C53 H53C 109.5 . . ?
C52 C54 H54A 109.5 . . ?
C52 C54 H54B 109.5 . . ?
H54A C54 H54B 109.5 . . ?
C52 C54 H54C 109.5 . . ?
H54A C54 H54C 109.5 . . ?
H54B C54 H54C 109.5 . . ?
C52 C55 H55A 109.5 . . ?
C52 C55 H55B 109.5 . . ?
H55A C55 H55B 109.5 . . ?
C52 C55 H55C 109.5 . . ?
H55A C55 H55C 109.5 . . ?
H55B C55 H55C 109.5 . . ?
O24 C56 O23 125.3(4) . . ?
O24 C56 C57 117.1(4) . . ?
O23 C56 C57 117.5(4) . . ?
C59 C57 C60 110.4(5) . . ?
C59 C57 C56 111.0(4) . . ?
C60 C57 C56 109.5(4) . . ?
C59 C57 C58 111.2(5) . . ?
C60 C57 C58 109.9(5) . . ?
C56 C57 C58 104.7(4) . . ?
C57 C58 H58A 109.5 . . ?
C57 C58 H58B 109.5 . . ?
H58A C58 H58B 109.5 . . ?
C57 C58 H58C 109.5 . . ?
H58A C58 H58C 109.5 . . ?
H58B C58 H58C 109.5 . . ?
C57 C59 H59A 109.5 . . ?
C57 C59 H59B 109.5 . . ?
H59A C59 H59B 109.5 . . ?
C57 C59 H59C 109.5 . . ?
H59A C59 H59C 109.5 . . ?
H59B C59 H59C 109.5 . . ?
C57 C60 H60A 109.5 . . ?
C57 C60 H60B 109.5 . . ?
H60A C60 H60B 109.5 . . ?
C57 C60 H60C 109.5 . . ?
H60A C60 H60C 109.5 . . ?
H60B C60 H60C 109.5 . . ?
O26 C61 O25 125.3(4) . . ?
O26 C61 C62 118.5(4) . . ?
O25 C61 C62 116.2(4) . . ?
C65 C62 C63 114.5(5) . . ?
C65 C62 C61 112.0(4) . . ?
C63 C62 C61 111.5(4) . . ?
C65 C62 C64 107.5(6) . . ?
C63 C62 C64 106.4(5) . . ?
C61 C62 C64 104.1(4) . . ?
C62 C63 H63A 109.5 . . ?
C62 C63 H63B 109.5 . . ?
H63A C63 H63B 109.5 . . ?
C62 C63 H63C 109.5 . . ?
H63A C63 H63C 109.5 . . ?
H63B C63 H63C 109.5 . . ?
C62 C64 H64A 109.5 . . ?
C62 C64 H64B 109.5 . . ?
H64A C64 H64B 109.5 . . ?
C62 C64 H64C 109.5 . . ?
H64A C64 H64C 109.5 . . ?
H64B C64 H64C 109.5 . . ?
C62 C65 H65A 109.5 . . ?
C62 C65 H65B 109.5 . . ?
H65A C65 H65B 109.5 . . ?
C62 C65 H65C 109.5 . . ?
H65A C65 H65C 109.5 . . ?
H65B C65 H65C 109.5 . . ?
O27 C66 O28 125.6(4) . . ?
O27 C66 C67 117.7(4) . . ?
O28 C66 C67 116.8(4) . . ?
C70 C67 C69 109.0(7) . . ?
C70 C67 C68 111.5(7) . . ?
C69 C67 C68 109.6(6) . . ?
C70 C67 C66 109.2(4) . . ?
C69 C67 C66 110.9(4) . . ?
C68 C67 C66 106.6(4) . . ?
C67 C68 H68A 109.5 . . ?
C67 C68 H68B 109.5 . . ?
H68A C68 H68B 109.5 . . ?
C67 C68 H68C 109.5 . . ?
H68A C68 H68C 109.5 . . ?
H68B C68 H68C 109.5 . . ?
C67 C69 H69A 109.5 . . ?
C67 C69 H69B 109.5 . . ?
H69A C69 H69B 109.5 . . ?
C67 C69 H69C 109.5 . . ?
H69A C69 H69C 109.5 . . ?
H69B C69 H69C 109.5 . . ?
C67 C70 H70A 109.5 . . ?
C67 C70 H70B 109.5 . . ?
H70A C70 H70B 109.5 . . ?
C67 C70 H70C 109.5 . . ?
H70A C70 H70C 109.5 . . ?
H70B C70 H70C 109.5 . . ?
O30 C71 O29 126.4(4) . . ?
O30 C71 C72 116.6(4) . . ?
O29 C71 C72 117.0(4) . . ?
C75 C72 C74 111.6(7) . . ?
C75 C72 C73 109.1(6) . . ?
C74 C72 C73 108.5(9) . . ?
C75 C72 C71 113.0(4) . . ?
C74 C72 C71 109.3(5) . . ?
C73 C72 C71 104.9(6) . . ?
C72 C73 H73A 109.5 . . ?
C72 C73 H73B 109.5 . . ?
H73A C73 H73B 109.5 . . ?
C72 C73 H73C 109.5 . . ?
H73A C73 H73C 109.5 . . ?
H73B C73 H73C 109.5 . . ?
C72 C74 H74A 109.5 . . ?
C72 C74 H74B 109.5 . . ?
H74A C74 H74B 109.5 . . ?
C72 C74 H74C 109.5 . . ?
H74A C74 H74C 109.5 . . ?
H74B C74 H74C 109.5 . . ?
C72 C75 H75A 109.5 . . ?
C72 C75 H75B 109.5 . . ?
H75A C75 H75B 109.5 . . ?
C72 C75 H75C 109.5 . . ?
H75A C75 H75C 109.5 . . ?
H75B C75 H75C 109.5 . . ?
O32 C76 O31 126.0(4) . . ?
O32 C76 C77 117.2(4) . . ?
O31 C76 C77 116.8(4) . . ?
C78 C77 C79 112.2(4) . . ?
C78 C77 C80 109.1(5) . . ?
C79 C77 C80 109.8(4) . . ?
C78 C77 C76 110.5(4) . . ?
C79 C77 C76 109.0(4) . . ?
C80 C77 C76 106.1(4) . . ?
C77 C78 H78A 109.5 . . ?
C77 C78 H78B 109.5 . . ?
H78A C78 H78B 109.5 . . ?
C77 C78 H78C 109.5 . . ?
H78A C78 H78C 109.5 . . ?
H78B C78 H78C 109.5 . . ?
C77 C79 H79A 109.5 . . ?
C77 C79 H79B 109.5 . . ?
H79A C79 H79B 109.5 . . ?
C77 C79 H79C 109.5 . . ?
H79A C79 H79C 109.5 . . ?
H79B C79 H79C 109.5 . . ?
C77 C80 H80A 109.5 . . ?
C77 C80 H80B 109.5 . . ?
H80A C80 H80B 109.5 . . ?
C77 C80 H80C 109.5 . . ?
H80A C80 H80C 109.5 . . ?
H80B C80 H80C 109.5 . . ?
C92 N1 C90 115.8(5) . . ?
C92 N1 H1A 108.3 . . ?
C90 N1 H1A 108.3 . . ?
C92 N1 H1B 108.3 . . ?
C90 N1 H1B 108.3 . . ?
H1A N1 H1B 107.4 . . ?
C91 O50 C93 118.9(5) . . ?
C91 C90 N1 113.8(5) . . ?
C91 C90 H90A 108.8 . . ?
N1 C90 H90A 108.8 . . ?
C91 C90 H90B 108.8 . . ?
N1 C90 H90B 108.8 . . ?
H90A C90 H90B 107.7 . . ?
O50 C91 C90 123.6(6) . . ?
O50 C91 H91A 106.4 . . ?
C90 C91 H91A 106.4 . . ?
O50 C91 H91B 106.4 . . ?
C90 C91 H91B 106.4 . . ?
H91A C91 H91B 106.5 . . ?
N1 C92 C93 115.3(5) . . ?
N1 C92 H92A 108.5 . . ?
C93 C92 H92A 108.5 . . ?
N1 C92 H92B 108.5 . . ?
C93 C92 H92B 108.5 . . ?
H92A C92 H92B 107.5 . . ?
O50 C93 C92 111.1(5) . . ?
O50 C93 H93A 109.4 . . ?
C92 C93 H93A 109.4 . . ?
O50 C93 H93B 109.4 . . ?
C92 C93 H93B 109.4 . . ?
H93A C93 H93B 108.0 . . ?

loop_
_geom_bond_atom_site_label_1
_geom_bond_atom_site_label_2
_geom_bond_distance
_geom_bond_site_symmetry_2
_geom_bond_publ_flag
O10 C21 1.268(5) . ?
O10 Cr4 1.939(3) . ?
Cr1 F1 1.950(2) . ?
Cr1 O1 1.959(3) . ?
Cr1 F8 1.968(2) . ?
Cr1 O3 1.975(3) . ?
Cr1 O32 1.979(3) . ?
Cr1 O30 2.006(3) . ?
Co2 O2 1.985(3) . ?
Co2 O4 1.996(3) . ?
Co2 F2 2.010(2) . ?
Co2 O7 2.013(3) . ?
Co2 O5 2.028(3) . ?
Co2 F1 2.044(2) . ?
Cr3 F2 1.895(2) . ?
Cr3 O8 1.944(3) . ?
Cr3 F3 1.963(2) . ?
Cr3 O6 1.969(3) . ?
Cr3 O11 1.975(3) . ?
Cr3 O9 1.976(3) . ?
Cr4 F3 1.911(2) . ?
Cr4 F4 1.929(2) . ?
Cr4 O15 1.957(3) . ?
Cr4 O12 1.960(3) . ?
Cr4 O13 1.966(3) . ?
Cr5 F4 1.920(2) . ?
Cr5 F5 1.936(2) . ?
Cr5 O17 1.943(3) . ?
Cr5 O19 1.953(3) . ?
Cr5 O16 1.957(3) . ?
Cr5 O14 1.962(3) . ?
Cr6 F5 1.925(2) . ?
Cr6 F6 1.930(2) . ?
Cr6 O20 1.933(3) . ?
Cr6 O18 1.941(3) . ?
Cr6 O23 1.944(3) . ?
Cr6 O21 1.959(3) . ?
Cr7 F7 1.915(2) . ?
Cr7 F6 1.928(2) . ?
Cr7 O27 1.946(3) . ?
Cr7 O25 1.947(3) . ?
Cr7 O24 1.949(3) . ?
Cr7 O22 1.966(3) . ?
Cr8 F8 1.900(2) . ?
Cr8 F7 1.935(2) . ?
Cr8 O31 1.947(3) . ?
Cr8 O28 1.963(3) . ?
Cr8 O26 1.963(3) . ?
Cr8 O29 1.975(3) . ?
O1 C1 1.261(5) . ?
O2 C1 1.245(5) . ?
O3 C6 1.266(5) . ?
O4 C6 1.250(5) . ?
O5 C11 1.248(5) . ?
O6 C11 1.268(5) . ?
O7 C16 1.245(5) . ?
O8 C16 1.269(5) . ?
O9 C21 1.260(5) . ?
O11 C26 1.251(5) . ?
O12 C26 1.272(5) . ?
O13 C31 1.264(5) . ?
O14 C31 1.270(5) . ?
O15 C36 1.255(5) . ?
O16 C36 1.256(5) . ?
O17 C41 1.258(5) . ?
O18 C41 1.245(5) . ?
O19 C46 1.250(5) . ?
O20 C46 1.263(5) . ?
O21 C51 1.248(5) . ?
O22 C51 1.250(5) . ?
O23 C56 1.247(5) . ?
O24 C56 1.232(5) . ?
O25 C61 1.255(5) . ?
O26 C61 1.244(5) . ?
O27 C66 1.255(5) . ?
O28 C66 1.258(5) . ?
O29 C71 1.261(5) . ?
O30 C71 1.250(5) . ?
O31 C76 1.257(5) . ?
O32 C76 1.241(5) . ?
C1 C2 1.535(6) . ?
C2 C5 1.519(8) . ?
C2 C3 1.532(7) . ?
C2 C4 1.539(7) . ?
C3 H3A 0.9800 . ?
C3 H3B 0.9800 . ?
C3 H3C 0.9800 . ?
C4 H4A 0.9800 . ?
C4 H4B 0.9800 . ?
C4 H4C 0.9800 . ?
C5 H5A 0.9800 . ?
C5 H5B 0.9800 . ?
C5 H5C 0.9800 . ?
C6 C7 1.521(5) . ?
C7 C8 1.510(7) . ?
C7 C10 1.525(7) . ?
C7 C9 1.541(6) . ?
C8 H8A 0.9800 . ?
C8 H8B 0.9800 . ?
C8 H8C 0.9800 . ?
C9 H9A 0.9800 . ?
C9 H9B 0.9800 . ?
C9 H9C 0.9800 . ?
C10 H10A 0.9800 . ?
C10 H10B 0.9800 . ?
C10 H10C 0.9800 . ?
C11 C12 1.531(6) . ?
C12 C14 1.427(11) . ?
C12 C13 1.470(9) . ?
C12 C15 1.577(11) . ?
C13 H13A 0.9800 . ?
C13 H13B 0.9800 . ?
C13 H13C 0.9800 . ?
C14 H14A 0.9800 . ?
C14 H14B 0.9800 . ?
C14 H14C 0.9800 . ?
C15 H15A 0.9800 . ?
C15 H15B 0.9800 . ?
C15 H15C 0.9800 . ?
C16 C17 1.541(6) . ?
C17 C20 1.498(8) . ?
C17 C18 1.522(8) . ?
C17 C19 1.526(8) . ?
C18 H18A 0.9800 . ?
C18 H18B 0.9800 . ?
C18 H18C 0.9800 . ?
C19 H19A 0.9800 . ?
C19 H19B 0.9800 . ?
C19 H19C 0.9800 . ?
C20 H20A 0.9800 . ?
C20 H20B 0.9800 . ?
C20 H20C 0.9800 . ?
C21 C22 1.522(5) . ?
C22 C23 1.527(7) . ?
C22 C25 1.534(7) . ?
C22 C24 1.543(7) . ?
C23 H23A 0.9800 . ?
C23 H23B 0.9800 . ?
C23 H23C 0.9800 . ?
C24 H24A 0.9800 . ?
C24 H24B 0.9800 . ?
C24 H24C 0.9800 . ?
C25 H25A 0.9800 . ?
C25 H25B 0.9800 . ?
C25 H25C 0.9800 . ?
C26 C27 1.518(6) . ?
C27 C29 1.496(7) . ?
C27 C30 1.510(7) . ?
C27 C28 1.542(8) . ?
C28 H28A 0.9800 . ?
C28 H28B 0.9800 . ?
C28 H28C 0.9800 . ?
C29 H29A 0.9800 . ?
C29 H29B 0.9800 . ?
C29 H29C 0.9800 . ?
C30 H30A 0.9800 . ?
C30 H30B 0.9800 . ?
C30 H30C 0.9800 . ?
C31 C32 1.522(6) . ?
C32 C35 1.514(7) . ?
C32 C34 1.524(7) . ?
C32 C33 1.542(8) . ?
C33 H33A 0.9800 . ?
C33 H33B 0.9800 . ?
C33 H33C 0.9800 . ?
C34 H34A 0.9800 . ?
C34 H34B 0.9800 . ?
C34 H34C 0.9800 . ?
C35 H35A 0.9800 . ?
C35 H35B 0.9800 . ?
C35 H35C 0.9800 . ?
C36 C37 1.530(6) . ?
C37 C40 1.509(7) . ?
C37 C39 1.531(7) . ?
C37 C38 1.536(7) . ?
C38 H38A 0.9800 . ?
C38 H38B 0.9800 . ?
C38 H38C 0.9800 . ?
C39 H39A 0.9800 . ?
C39 H39B 0.9800 . ?
C39 H39C 0.9800 . ?
C40 H40A 0.9800 . ?
C40 H40B 0.9800 . ?
C40 H40C 0.9800 . ?
C41 C42 1.525(6) . ?
C42 C43 1.486(7) . ?
C42 C44 1.522(8) . ?
C42 C45 1.548(7) . ?
C43 H43A 0.9800 . ?
C43 H43B 0.9800 . ?
C43 H43C 0.9800 . ?
C44 H44A 0.9800 . ?
C44 H44B 0.9800 . ?
C44 H44C 0.9800 . ?
C45 H45A 0.9800 . ?
C45 H45B 0.9800 . ?
C45 H45C 0.9800 . ?
C46 C47 1.524(6) . ?
C47 C48 1.506(8) . ?
C47 C50 1.534(8) . ?
C47 C49 1.552(8) . ?
C48 H48A 0.9800 . ?
C48 H48B 0.9800 . ?
C48 H48C 0.9800 . ?
C49 H49A 0.9800 . ?
C49 H49B 0.9800 . ?
C49 H49C 0.9800 . ?
C50 H50A 0.9800 . ?
C50 H50B 0.9800 . ?
C50 H50C 0.9800 . ?
C51 C52 1.525(6) . ?
C52 C53 1.456(9) . ?
C52 C54 1.504(8) . ?
C52 C55 1.529(9) . ?
C53 H53A 0.9800 . ?
C53 H53B 0.9800 . ?
C53 H53C 0.9800 . ?
C54 H54A 0.9800 . ?
C54 H54B 0.9800 . ?
C54 H54C 0.9800 . ?
C55 H55A 0.9800 . ?
C55 H55B 0.9800 . ?
C55 H55C 0.9800 . ?
C56 C57 1.529(6) . ?
C57 C59 1.503(7) . ?
C57 C60 1.518(7) . ?
C57 C58 1.538(8) . ?
C58 H58A 0.9800 . ?
C58 H58B 0.9800 . ?
C58 H58C 0.9800 . ?
C59 H59A 0.9800 . ?
C59 H59B 0.9800 . ?
C59 H59C 0.9800 . ?
C60 H60A 0.9800 . ?
C60 H60B 0.9800 . ?
C60 H60C 0.9800 . ?
C61 C62 1.525(6) . ?
C62 C65 1.479(8) . ?
C62 C63 1.494(7) . ?
C62 C64 1.580(9) . ?
C63 H63A 0.9800 . ?
C63 H63B 0.9800 . ?
C63 H63C 0.9800 . ?
C64 H64A 0.9800 . ?
C64 H64B 0.9800 . ?
C64 H64C 0.9800 . ?
C65 H65A 0.9800 . ?
C65 H65B 0.9800 . ?
C65 H65C 0.9800 . ?
C66 C67 1.540(6) . ?
C67 C70 1.491(8) . ?
C67 C69 1.497(8) . ?
C67 C68 1.504(8) . ?
C68 H68A 0.9800 . ?
C68 H68B 0.9800 . ?
C68 H68C 0.9800 . ?
C69 H69A 0.9800 . ?
C69 H69B 0.9800 . ?
C69 H69C 0.9800 . ?
C70 H70A 0.9800 . ?
C70 H70B 0.9800 . ?
C70 H70C 0.9800 . ?
C71 C72 1.532(6) . ?
C72 C75 1.484(7) . ?
C72 C74 1.497(10) . ?
C72 C73 1.510(11) . ?
C73 H73A 0.9800 . ?
C73 H73B 0.9800 . ?
C73 H73C 0.9800 . ?
C74 H74A 0.9800 . ?
C74 H74B 0.9800 . ?
C74 H74C 0.9800 . ?
C75 H75A 0.9800 . ?
C75 H75B 0.9800 . ?
C75 H75C 0.9800 . ?
C76 C77 1.537(6) . ?
C77 C78 1.512(7) . ?
C77 C79 1.530(6) . ?
C77 C80 1.530(7) . ?
C78 H78A 0.9800 . ?
C78 H78B 0.9800 . ?
C78 H78C 0.9800 . ?
C79 H79A 0.9800 . ?
C79 H79B 0.9800 . ?
C79 H79C 0.9800 . ?
C80 H80A 0.9800 . ?
C80 H80B 0.9800 . ?
C80 H80C 0.9800 . ?
N1 C92 1.377(8) . ?
N1 C90 1.423(8) . ?
N1 H1A 0.9200 . ?
N1 H1B 0.9200 . ?
O50 C91 1.255(7) . ?
O50 C93 1.419(6) . ?
C90 C91 1.416(7) . ?
C90 H90A 0.9900 . ?
C90 H90B 0.9900 . ?
C91 H91A 0.9900 . ?
C91 H91B 0.9900 . ?
C92 C93 1.505(9) . ?
C92 H92A 0.9900 . ?
C92 H92B 0.9900 . ?
C93 H93A 0.9900 . ?
C93 H93B 0.9900 . ?

loop_
_geom_hbond_atom_site_label_D
_geom_hbond_atom_site_label_H
_geom_hbond_atom_site_label_A
_geom_hbond_distance_DH
_geom_hbond_distance_HA
_geom_hbond_distance_DA
_geom_hbond_angle_DHA
_geom_hbond_site_symmetry_A
N1 H1B F3 0.92 2.09 2.830(5) 136.5 .
N1 H1A F2 0.92 2.46 2.915(6) 111.0 .
N1 H1A F1 0.92 1.91 2.811(6) 164.9 .

loop_
_geom_torsion_atom_site_label_1
_geom_torsion_atom_site_label_2
_geom_torsion_atom_site_label_3
_geom_torsion_atom_site_label_4
_geom_torsion
_geom_torsion_site_symmetry_1
_geom_torsion_site_symmetry_2
_geom_torsion_site_symmetry_3
_geom_torsion_site_symmetry_4
_geom_torsion_publ_flag
C21 O10 Cr4 F3 -45.0(3) . . . . ?
C21 O10 Cr4 F4 -82(3) . . . . ?
C21 O10 Cr4 O15 135.6(4) . . . . ?
C21 O10 Cr4 O12 48.2(4) . . . . ?
C21 O10 Cr4 O13 -134.0(3) . . . . ?
O1 Cr1 F1 Co2 -49.09(14) . . . . ?
F8 Cr1 F1 Co2 134.77(12) . . . . ?
O3 Cr1 F1 Co2 50.97(13) . . . . ?
O32 Cr1 F1 Co2 -35(4) . . . . ?
O30 Cr1 F1 Co2 -137.76(14) . . . . ?
O2 Co2 F1 Cr1 51.04(14) . . . . ?
O4 Co2 F1 Cr1 -48.61(14) . . . . ?
F2 Co2 F1 Cr1 -132.68(13) . . . . ?
O7 Co2 F1 Cr1 -154(4) . . . . ?
O5 Co2 F1 Cr1 140.42(14) . . . . ?
O8 Cr3 F2 Co2 -48.18(15) . . . . ?
F3 Cr3 F2 Co2 133.79(13) . . . . ?
O6 Cr3 F2 Co2 43.08(15) . . . . ?
O11 Cr3 F2 Co2 -136.57(14) . . . . ?
O9 Cr3 F2 Co2 116.9(16) . . . . ?
O2 Co2 F2 Cr3 -104.6(11) . . . . ?
O4 Co2 F2 Cr3 120.90(14) . . . . ?
O7 Co2 F2 Cr3 31.86(15) . . . . ?
O5 Co2 F2 Cr3 -58.47(14) . . . . ?
F1 Co2 F2 Cr3 -147.54(13) . . . . ?
F4 Cr4 F3 Cr3 -125.36(13) . . . . ?
O10 Cr4 F3 Cr3 55.91(15) . . . . ?
O15 Cr4 F3 Cr3 68(2) . . . . ?
O12 Cr4 F3 Cr3 -36.33(14) . . . . ?
O13 Cr4 F3 Cr3 144.96(14) . . . . ?
F2 Cr3 F3 Cr4 143.11(13) . . . . ?
O8 Cr3 F3 Cr4 65(3) . . . . ?
O6 Cr3 F3 Cr4 -124.05(14) . . . . ?
O11 Cr3 F3 Cr4 52.91(14) . . . . ?
O9 Cr3 F3 Cr4 -38.06(15) . . . . ?
F5 Cr5 F4 Cr4 135.13(13) . . . . ?
O17 Cr5 F4 Cr4 15(3) . . . . ?
O19 Cr5 F4 Cr4 -134.82(14) . . . . ?
O16 Cr5 F4 Cr4 -46.86(15) . . . . ?
O14 Cr5 F4 Cr4 44.69(15) . . . . ?
F3 Cr4 F4 Cr5 -145.93(14) . . . . ?
O10 Cr4 F4 Cr5 -109(3) . . . . ?
O15 Cr4 F4 Cr5 33.38(15) . . . . ?
O12 Cr4 F4 Cr5 120.80(14) . . . . ?
O13 Cr4 F4 Cr5 -56.93(15) . . . . ?
F6 Cr6 F5 Cr5 -133.66(14) . . . . ?
O20 Cr6 F5 Cr5 -45.47(16) . . . . ?
O18 Cr6 F5 Cr5 49.55(17) . . . . ?
O23 Cr6 F5 Cr5 31(2) . . . . ?
O21 Cr6 F5 Cr5 136.75(15) . . . . ?
F4 Cr5 F5 Cr6 140.57(14) . . . . ?
O17 Cr5 F5 Cr6 -41.82(15) . . . . ?
O19 Cr5 F5 Cr6 52.43(15) . . . . ?
O16 Cr5 F5 Cr6 8(3) . . . . ?
O14 Cr5 F5 Cr6 -129.25(15) . . . . ?
F7 Cr7 F6 Cr6 138.36(13) . . . . ?
O27 Cr7 F6 Cr6 -128.41(15) . . . . ?
O25 Cr7 F6 Cr6 76(4) . . . . ?
O24 Cr7 F6 Cr6 -41.61(16) . . . . ?
O22 Cr7 F6 Cr6 48.65(15) . . . . ?
F5 Cr6 F6 Cr7 -142.40(13) . . . . ?
O20 Cr6 F6 Cr7 127.09(14) . . . . ?
O18 Cr6 F6 Cr7 -29(2) . . . . ?
O23 Cr6 F6 Cr7 38.66(17) . . . . ?
O21 Cr6 F6 Cr7 -52.24(16) . . . . ?
F6 Cr7 F7 Cr8 130.37(14) . . . . ?
O27 Cr7 F7 Cr8 39.61(16) . . . . ?
O25 Cr7 F7 Cr8 -50.97(16) . . . . ?
O24 Cr7 F7 Cr8 -50(3) . . . . ?
O22 Cr7 F7 Cr8 -139.18(14) . . . . ?
F8 Cr8 F7 Cr7 -138.55(14) . . . . ?
O31 Cr8 F7 Cr7 -12(4) . . . . ?
O28 Cr8 F7 Cr7 -47.63(15) . . . . ?
O26 Cr8 F7 Cr7 42.48(15) . . . . ?
O29 Cr8 F7 Cr7 130.68(14) . . . . ?
F7 Cr8 F8 Cr1 -137.58(14) . . . . ?
O31 Cr8 F8 Cr1 44.11(16) . . . . ?
O28 Cr8 F8 Cr1 130.97(15) . . . . ?
O26 Cr8 F8 Cr1 -109(3) . . . . ?
O29 Cr8 F8 Cr1 -47.92(15) . . . . ?
F1 Cr1 F8 Cr8 146.89(14) . . . . ?
O1 Cr1 F8 Cr8 56.9(16) . . . . ?
O3 Cr1 F8 Cr8 -121.59(15) . . . . ?
O32 Cr1 F8 Cr8 -33.46(16) . . . . ?
O30 Cr1 F8 Cr8 57.56(15) . . . . ?
F1 Cr1 O1 C1 15.0(4) . . . . ?
F8 Cr1 O1 C1 104.9(15) . . . . ?
O3 Cr1 O1 C1 -76.6(4) . . . . ?
O32 Cr1 O1 C1 -164.5(4) . . . . ?
O30 Cr1 O1 C1 104.2(4) . . . . ?
O4 Co2 O2 C1 71.9(4) . . . . ?
F2 Co2 O2 C1 -62.0(13) . . . . ?
O7 Co2 O2 C1 161.4(4) . . . . ?
O5 Co2 O2 C1 -108.1(4) . . . . ?
F1 Co2 O2 C1 -19.3(4) . . . . ?
F1 Cr1 O3 C6 -9.9(4) . . . . ?
O1 Cr1 O3 C6 81.7(4) . . . . ?
F8 Cr1 O3 C6 -98.4(4) . . . . ?
O32 Cr1 O3 C6 168.1(4) . . . . ?
O30 Cr1 O3 C6 -104.0(8) . . . . ?
O2 Co2 O4 C6 -89.6(4) . . . . ?
F2 Co2 O4 C6 86.4(4) . . . . ?
O7 Co2 O4 C6 179.8(4) . . . . ?
O5 Co2 O4 C6 90.4(8) . . . . ?
F1 Co2 O4 C6 1.4(4) . . . . ?
O2 Co2 O5 C11 -127.9(4) . . . . ?
O4 Co2 O5 C11 52.0(9) . . . . ?
F2 Co2 O5 C11 56.0(4) . . . . ?
O7 Co2 O5 C11 -37.2(4) . . . . ?
F1 Co2 O5 C11 141.3(4) . . . . ?
F2 Cr3 O6 C11 -8.8(4) . . . . ?
O8 Cr3 O6 C11 85.6(4) . . . . ?
F3 Cr3 O6 C11 -94.0(4) . . . . ?
O11 Cr3 O6 C11 165(2) . . . . ?
O9 Cr3 O6 C11 175.0(4) . . . . ?
O2 Co2 O7 C16 -174.7(4) . . . . ?
O4 Co2 O7 C16 -75.1(4) . . . . ?
F2 Co2 O7 C16 9.0(4) . . . . ?
O5 Co2 O7 C16 95.9(4) . . . . ?
F1 Co2 O7 C16 30(4) . . . . ?
F2 Cr3 O8 C16 41.8(4) . . . . ?
F3 Cr3 O8 C16 119(3) . . . . ?
O6 Cr3 O8 C16 -51.2(4) . . . . ?
O11 Cr3 O8 C16 131.8(3) . . . . ?
O9 Cr3 O8 C16 -137.2(4) . . . . ?
F2 Cr3 O9 C21 7.5(18) . . . . ?
O8 Cr3 O9 C21 172.6(4) . . . . ?
F3 Cr3 O9 C21 -9.4(4) . . . . ?
O6 Cr3 O9 C21 81.5(4) . . . . ?
O11 Cr3 O9 C21 -99.1(4) . . . . ?
F2 Cr3 O11 C26 -131.4(3) . . . . ?
O8 Cr3 O11 C26 134.1(3) . . . . ?
F3 Cr3 O11 C26 -46.3(3) . . . . ?
O6 Cr3 O11 C26 55(2) . . . . ?
O9 Cr3 O11 C26 44.7(3) . . . . ?
F3 Cr4 O12 C26 -5.1(3) . . . . ?
F4 Cr4 O12 C26 83.4(3) . . . . ?
O10 Cr4 O12 C26 -95.0(3) . . . . ?
O15 Cr4 O12 C26 177.8(4) . . . . ?
O13 Cr4 O12 C26 145(3) . . . . ?
F3 Cr4 O13 C31 128.9(3) . . . . ?
F4 Cr4 O13 C31 40.3(3) . . . . ?
O10 Cr4 O13 C31 -141.4(3) . . . . ?
O15 Cr4 O13 C31 -54.1(3) . . . . ?
O12 Cr4 O13 C31 -21(3) . . . . ?
F4 Cr5 O14 C31 -4.3(4) . . . . ?
F5 Cr5 O14 C31 -93.7(4) . . . . ?
O17 Cr5 O14 C31 174.3(4) . . . . ?
O19 Cr5 O14 C31 12(5) . . . . ?
O16 Cr5 O14 C31 88.2(4) . . . . ?
F3 Cr4 O15 C36 170(2) . . . . ?
F4 Cr4 O15 C36 2.5(4) . . . . ?
O10 Cr4 O15 C36 -178.8(4) . . . . ?
O12 Cr4 O15 C36 -86.5(4) . . . . ?
O13 Cr4 O15 C36 92.1(4) . . . . ?
F4 Cr5 O16 C36 40.4(4) . . . . ?
F5 Cr5 O16 C36 173(23) . . . . ?
O17 Cr5 O16 C36 -137.2(4) . . . . ?
O19 Cr5 O16 C36 128.4(4) . . . . ?
O14 Cr5 O16 C36 -49.9(4) . . . . ?
F4 Cr5 O17 C41 121(3) . . . . ?
F5 Cr5 O17 C41 0.2(4) . . . . ?
O19 Cr5 O17 C41 -89.9(4) . . . . ?
O16 Cr5 O17 C41 -177.7(4) . . . . ?
O14 Cr5 O17 C41 90.6(4) . . . . ?
F5 Cr6 O18 C41 -25.2(5) . . . . ?
F6 Cr6 O18 C41 -139(2) . . . . ?
O20 Cr6 O18 C41 65.4(5) . . . . ?
O23 Cr6 O18 C41 153.5(5) . . . . ?
O21 Cr6 O18 C41 -115.4(5) . . . . ?
F4 Cr5 O19 C46 -112.6(4) . . . . ?
F5 Cr5 O19 C46 -23.2(4) . . . . ?
O17 Cr5 O19 C46 68.8(4) . . . . ?
O16 Cr5 O19 C46 154.9(4) . . . . ?
O14 Cr5 O19 C46 -129(4) . . . . ?
F5 Cr6 O20 C46 2.2(4) . . . . ?
F6 Cr6 O20 C46 93.0(4) . . . . ?
O18 Cr6 O20 C46 -88.4(4) . . . . ?
O23 Cr6 O20 C46 -173.9(4) . . . . ?
O21 Cr6 O20 C46 110(4) . . . . ?
F5 Cr6 O21 C51 122.8(4) . . . . ?
F6 Cr6 O21 C51 32.0(4) . . . . ?
O20 Cr6 O21 C51 15(4) . . . . ?
O18 Cr6 O21 C51 -146.6(4) . . . . ?
O23 Cr6 O21 C51 -61.1(4) . . . . ?
F7 Cr7 O22 C51 -109.1(4) . . . . ?
F6 Cr7 O22 C51 -20.5(4) . . . . ?
O27 Cr7 O22 C51 93(2) . . . . ?
O25 Cr7 O22 C51 160.2(4) . . . . ?
O24 Cr7 O22 C51 73.4(4) . . . . ?
F5 Cr6 O23 C56 -179(100) . . . . ?
F6 Cr6 O23 C56 -14.1(5) . . . . ?
O20 Cr6 O23 C56 -102.2(5) . . . . ?
O18 Cr6 O23 C56 162.6(5) . . . . ?
O21 Cr6 O23 C56 75.5(5) . . . . ?
F7 Cr7 O24 C56 -157(3) . . . . ?
F6 Cr7 O24 C56 22.6(4) . . . . ?
O27 Cr7 O24 C56 113.2(4) . . . . ?
O25 Cr7 O24 C56 -156.1(4) . . . . ?
O22 Cr7 O24 C56 -67.9(4) . . . . ?
F7 Cr7 O25 C61 32.3(4) . . . . ?
F6 Cr7 O25 C61 95(4) . . . . ?
O27 Cr7 O25 C61 -60.9(4) . . . . ?
O24 Cr7 O25 C61 -147.6(4) . . . . ?
O22 Cr7 O25 C61 122.0(4) . . . . ?
F8 Cr8 O26 C61 -34(4) . . . . ?
F7 Cr8 O26 C61 -5.6(4) . . . . ?
O31 Cr8 O26 C61 172.7(4) . . . . ?
O28 Cr8 O26 C61 85.9(4) . . . . ?
O29 Cr8 O26 C61 -95.3(4) . . . . ?
F7 Cr7 O27 C66 -11.9(4) . . . . ?
F6 Cr7 O27 C66 -100.6(4) . . . . ?
O25 Cr7 O27 C66 78.8(4) . . . . ?
O24 Cr7 O27 C66 165.6(4) . . . . ?
O22 Cr7 O27 C66 146(2) . . . . ?
F8 Cr8 O28 C66 123.9(4) . . . . ?
F7 Cr8 O28 C66 37.0(4) . . . . ?
O31 Cr8 O28 C66 -141.8(4) . . . . ?
O26 Cr8 O28 C66 -54.2(4) . . . . ?
O29 Cr8 O28 C66 -89(3) . . . . ?
F8 Cr8 O29 C71 11.2(4) . . . . ?
F7 Cr8 O29 C71 98.0(4) . . . . ?
O31 Cr8 O29 C71 -83.2(4) . . . . ?
O28 Cr8 O29 C71 -136(3) . . . . ?
O26 Cr8 O29 C71 -170.7(4) . . . . ?
F1 Cr1 O30 C71 -129.6(4) . . . . ?
O1 Cr1 O30 C71 139.0(4) . . . . ?
F8 Cr1 O30 C71 -41.0(4) . . . . ?
O3 Cr1 O30 C71 -35.4(10) . . . . ?
O32 Cr1 O30 C71 52.2(4) . . . . ?
F8 Cr8 O31 C76 -31.4(4) . . . . ?
F7 Cr8 O31 C76 -158(3) . . . . ?
O28 Cr8 O31 C76 -122.2(4) . . . . ?
O26 Cr8 O31 C76 147.6(4) . . . . ?
O29 Cr8 O31 C76 59.5(4) . . . . ?
F1 Cr1 O32 C76 168(20) . . . . ?
O1 Cr1 O32 C76 -177.9(4) . . . . ?
F8 Cr1 O32 C76 -1.8(4) . . . . ?
O3 Cr1 O32 C76 82.0(4) . . . . ?
O30 Cr1 O32 C76 -89.3(4) . . . . ?
Co2 O2 C1 O1 -12.5(7) . . . . ?
Co2 O2 C1 C2 164.9(3) . . . . ?
Cr1 O1 C1 O2 16.5(7) . . . . ?
Cr1 O1 C1 C2 -161.0(3) . . . . ?
O2 C1 C2 C5 149.9(4) . . . . ?
O1 C1 C2 C5 -32.4(6) . . . . ?
O2 C1 C2 C3 27.6(6) . . . . ?
O1 C1 C2 C3 -154.7(4) . . . . ?
O2 C1 C2 C4 -90.8(5) . . . . ?
O1 C1 C2 C4 86.9(5) . . . . ?
Co2 O4 C6 O3 42.3(6) . . . . ?
Co2 O4 C6 C7 -134.6(3) . . . . ?
Cr1 O3 C6 O4 -37.7(6) . . . . ?
Cr1 O3 C6 C7 139.3(3) . . . . ?
O4 C6 C7 C8 -145.3(5) . . . . ?
O3 C6 C7 C8 37.6(6) . . . . ?
O4 C6 C7 C10 -20.7(6) . . . . ?
O3 C6 C7 C10 162.1(4) . . . . ?
O4 C6 C7 C9 96.2(5) . . . . ?
O3 C6 C7 C9 -80.9(5) . . . . ?
Co2 O5 C11 O6 -36.9(7) . . . . ?
Co2 O5 C11 C12 141.9(5) . . . . ?
Cr3 O6 C11 O5 5.9(8) . . . . ?
Cr3 O6 C11 C12 -173.0(4) . . . . ?
O5 C11 C12 C14 63.4(9) . . . . ?
O6 C11 C12 C14 -117.6(8) . . . . ?
O5 C11 C12 C13 -163.1(7) . . . . ?
O6 C11 C12 C13 15.8(10) . . . . ?
O5 C11 C12 C15 -49.3(8) . . . . ?
O6 C11 C12 C15 129.6(6) . . . . ?
Co2 O7 C16 O8 -21.8(7) . . . . ?
Co2 O7 C16 C17 157.8(3) . . . . ?
Cr3 O8 C16 O7 -10.4(6) . . . . ?
Cr3 O8 C16 C17 170.1(3) . . . . ?
O7 C16 C17 C20 129.6(5) . . . . ?
O8 C16 C17 C20 -50.8(6) . . . . ?
O7 C16 C17 C18 7.8(7) . . . . ?
O8 C16 C17 C18 -172.6(5) . . . . ?
O7 C16 C17 C19 -110.7(6) . . . . ?
O8 C16 C17 C19 68.9(6) . . . . ?
Cr3 O9 C21 O10 24.7(6) . . . . ?
Cr3 O9 C21 C22 -155.3(3) . . . . ?
Cr4 O10 C21 O9 11.0(6) . . . . ?
Cr4 O10 C21 C22 -168.9(3) . . . . ?
O9 C21 C22 C23 -119.5(5) . . . . ?
O10 C21 C22 C23 60.5(6) . . . . ?
O9 C21 C22 C25 1.9(6) . . . . ?
O10 C21 C22 C25 -178.1(4) . . . . ?
O9 C21 C22 C24 121.7(5) . . . . ?
O10 C21 C22 C24 -58.3(5) . . . . ?
Cr3 O11 C26 O12 18.4(6) . . . . ?
Cr3 O11 C26 C27 -159.5(3) . . . . ?
Cr4 O12 C26 O11 15.7(6) . . . . ?
Cr4 O12 C26 C27 -166.4(3) . . . . ?
O11 C26 C27 C29 -49.4(6) . . . . ?
O12 C26 C27 C29 132.5(6) . . . . ?
O11 C26 C27 C30 -173.4(4) . . . . ?
O12 C26 C27 C30 8.5(6) . . . . ?
O11 C26 C27 C28 68.5(5) . . . . ?
O12 C26 C27 C28 -109.6(5) . . . . ?
Cr4 O13 C31 O14 -12.3(6) . . . . ?
Cr4 O13 C31 C32 165.5(3) . . . . ?
Cr5 O14 C31 O13 -11.8(7) . . . . ?
Cr5 O14 C31 C32 170.5(3) . . . . ?
O13 C31 C32 C35 13.5(6) . . . . ?
O14 C31 C32 C35 -168.6(4) . . . . ?
O13 C31 C32 C34 134.3(4) . . . . ?
O14 C31 C32 C34 -47.8(6) . . . . ?
O13 C31 C32 C33 -109.0(5) . . . . ?
O14 C31 C32 C33 68.9(6) . . . . ?
Cr4 O15 C36 O16 -12.7(7) . . . . ?
Cr4 O15 C36 C37 167.0(3) . . . . ?
Cr5 O16 C36 O15 -15.2(7) . . . . ?
Cr5 O16 C36 C37 165.2(3) . . . . ?
O15 C36 C37 C40 179.7(4) . . . . ?
O16 C36 C37 C40 -0.6(6) . . . . ?
O15 C36 C37 C39 -58.9(5) . . . . ?
O16 C36 C37 C39 120.8(4) . . . . ?
O15 C36 C37 C38 58.2(5) . . . . ?
O16 C36 C37 C38 -122.1(5) . . . . ?
Cr6 O18 C41 O17 -8.4(7) . . . . ?
Cr6 O18 C41 C42 169.1(3) . . . . ?
Cr5 O17 C41 O18 25.2(7) . . . . ?
Cr5 O17 C41 C42 -152.3(3) . . . . ?
O18 C41 C42 C43 26.6(6) . . . . ?
O17 C41 C42 C43 -155.7(5) . . . . ?
O18 C41 C42 C44 -100.3(6) . . . . ?
O17 C41 C42 C44 77.3(6) . . . . ?
O18 C41 C42 C45 147.7(5) . . . . ?
O17 C41 C42 C45 -34.6(6) . . . . ?
Cr5 O19 C46 O20 -11.7(6) . . . . ?
Cr5 O19 C46 C47 164.7(3) . . . . ?
Cr6 O20 C46 O19 26.4(6) . . . . ?
Cr6 O20 C46 C47 -150.1(3) . . . . ?
O19 C46 C47 C48 31.7(6) . . . . ?
O20 C46 C47 C48 -151.6(4) . . . . ?
O19 C46 C47 C50 154.8(4) . . . . ?
O20 C46 C47 C50 -28.5(6) . . . . ?
O19 C46 C47 C49 -88.9(6) . . . . ?
O20 C46 C47 C49 87.8(5) . . . . ?
Cr6 O21 C51 O22 -11.7(7) . . . . ?
Cr6 O21 C51 C52 167.2(3) . . . . ?
Cr7 O22 C51 O21 4.0(7) . . . . ?
Cr7 O22 C51 C52 -174.9(3) . . . . ?
O21 C51 C52 C53 151.5(7) . . . . ?
O22 C51 C52 C53 -29.5(8) . . . . ?
O21 C51 C52 C54 30.2(6) . . . . ?
O22 C51 C52 C54 -150.8(5) . . . . ?
O21 C51 C52 C55 -82.3(7) . . . . ?
O22 C51 C52 C55 96.7(7) . . . . ?
Cr7 O24 C56 O23 -2.2(7) . . . . ?
Cr7 O24 C56 C57 174.7(3) . . . . ?
Cr6 O23 C56 O24 -3.4(8) . . . . ?
Cr6 O23 C56 C57 179.7(4) . . . . ?
O24 C56 C57 C59 159.9(5) . . . . ?
O23 C56 C57 C59 -22.9(7) . . . . ?
O24 C56 C57 C60 37.8(6) . . . . ?
O23 C56 C57 C60 -145.1(5) . . . . ?
O24 C56 C57 C58 -79.9(6) . . . . ?
O23 C56 C57 C58 97.2(6) . . . . ?
Cr8 O26 C61 O25 -12.9(7) . . . . ?
Cr8 O26 C61 C62 165.2(3) . . . . ?
Cr7 O25 C61 O26 -4.9(7) . . . . ?
Cr7 O25 C61 C62 177.0(3) . . . . ?
O26 C61 C62 C65 146.5(6) . . . . ?
O25 C61 C62 C65 -35.3(7) . . . . ?
O26 C61 C62 C63 16.6(7) . . . . ?
O25 C61 C62 C63 -165.1(5) . . . . ?
O26 C61 C62 C64 -97.7(6) . . . . ?
O25 C61 C62 C64 80.5(6) . . . . ?
Cr7 O27 C66 O28 1.9(7) . . . . ?
Cr7 O27 C66 C67 -176.0(3) . . . . ?
Cr8 O28 C66 O27 -18.5(6) . . . . ?
Cr8 O28 C66 C67 159.4(3) . . . . ?
O27 C66 C67 C70 -123.4(6) . . . . ?
O28 C66 C67 C70 58.5(7) . . . . ?
O27 C66 C67 C69 -3.3(7) . . . . ?
O28 C66 C67 C69 178.6(6) . . . . ?
O27 C66 C67 C68 115.9(6) . . . . ?
O28 C66 C67 C68 -62.1(6) . . . . ?
Cr1 O30 C71 O29 17.0(7) . . . . ?
Cr1 O30 C71 C72 -161.4(3) . . . . ?
Cr8 O29 C71 O30 3.4(7) . . . . ?
Cr8 O29 C71 C72 -178.3(3) . . . . ?
O30 C71 C72 C75 -166.2(5) . . . . ?
O29 C71 C72 C75 15.3(7) . . . . ?
O30 C71 C72 C74 -41.2(9) . . . . ?
O29 C71 C72 C74 140.2(7) . . . . ?
O30 C71 C72 C73 75.0(8) . . . . ?
O29 C71 C72 C73 -103.5(8) . . . . ?
Cr1 O32 C76 O31 17.3(7) . . . . ?
Cr1 O32 C76 C77 -159.8(3) . . . . ?
Cr8 O31 C76 O32 4.1(7) . . . . ?
Cr8 O31 C76 C77 -178.8(3) . . . . ?
O32 C76 C77 C78 -23.2(6) . . . . ?
O31 C76 C77 C78 159.4(5) . . . . ?
O32 C76 C77 C79 -147.0(4) . . . . ?
O31 C76 C77 C79 35.7(6) . . . . ?
O32 C76 C77 C80 94.9(5) . . . . ?
O31 C76 C77 C80 -82.5(5) . . . . ?
C92 N1 C90 C91 -34.1(11) . . . . ?
C93 O50 C91 C90 -32.3(14) . . . . ?
N1 C90 C91 O50 29.5(13) . . . . ?
C90 N1 C92 C93 42.4(11) . . . . ?
C91 O50 C93 C92 36.1(11) . . . . ?
N1 C92 C93 O50 -41.8(10) . . . . ?
